data_4330154
loop_
_publ_author_name
'Wei Cao'
'Hailong Wang'
'Xin Wang'
'Hung Kay Lee'
'Dennis K. P. Ng'
'Jianzhuang Jiang'

_publ_contact_author_address
; 
Department of Chemistry, University of
 Science and Technology Beijing, Beijing 
100083, China 
;
_publ_contact_author_name 'Jianzhuang Jiang'
_publ_section_title
;
 Constructing Sandwich-Type Rare Earth Double-Decker Complexes with
 N-Confused Porphyrinato and Phthalocyaninato Ligands
;
_journal_name_full 'Inorganic Chemistry'
_journal_page_first 9265
_journal_page_last 9272
_journal_paper_doi 10.1021/ic300789j
_journal_volume 51
_journal_year 2012
_chemical_formula_sum 'C96 H82 Cl9 N12 Y'
_chemical_formula_weight 1811.70
_chemical_name_systematic
; 
 ? 
;
_space_group_IT_number 14
_symmetry_cell_setting monoclinic
_symmetry_space_group_name_Hall '-P 2yn'
_symmetry_space_group_name_H-M 'P 1 21/n 1'
_atom_sites_solution_hydrogens geom
_atom_sites_solution_primary direct
_atom_sites_solution_secondary difmap
_audit_creation_method SHELXL-97
_cell_angle_alpha 90.00
_cell_angle_beta 99.164(2)
_cell_angle_gamma 90.00
_cell_formula_units_Z 8
_cell_length_a 28.0176(7)
_cell_length_b 17.3764(5)
_cell_length_c 36.3930(8)
_cell_measurement_reflns_used 12353
_cell_measurement_temperature 120
_cell_measurement_theta_max 65.2995
_cell_measurement_theta_min 3.1369
_cell_volume 17491.6(8)
_computing_structure_refinement 'SHELXL-97 (Sheldrick, 1997)'
_computing_structure_solution 'SHELXS-97 (Sheldrick, 1990)'
_diffrn_ambient_temperature 120
_diffrn_measured_fraction_theta_full 0.989
_diffrn_measured_fraction_theta_max 0.989
_diffrn_measurement_device_type 'Xcalibur, Eos, Gemini'
_diffrn_measurement_method '\w scans'
_diffrn_radiation_monochromator graphite
_diffrn_radiation_source 'Enhance (Cu) x-ray Source'
_diffrn_radiation_type CuK\a
_diffrn_radiation_wavelength 1.5418
_diffrn_reflns_av_R_equivalents 0.0522
_diffrn_reflns_av_sigmaI/netI 0.0768
_diffrn_reflns_limit_h_max 32
_diffrn_reflns_limit_h_min -32
_diffrn_reflns_limit_k_max 20
_diffrn_reflns_limit_k_min -20
_diffrn_reflns_limit_l_max 39
_diffrn_reflns_limit_l_min -42
_diffrn_reflns_number 57366
_diffrn_reflns_theta_full 65.00
_diffrn_reflns_theta_max 65.00
_diffrn_reflns_theta_min 3.15
_exptl_absorpt_coefficient_mu 3.898
_exptl_absorpt_correction_T_max 1.00000
_exptl_absorpt_correction_T_min 0.63176
_exptl_absorpt_correction_type multi-scan
_exptl_absorpt_process_details
;
CrysAlisPro, Agilent Technologies,
Version 1.171.35.19 (release 27-10-2011 CrysAlis171 .NET)
(compiled Oct 27 2011,15:02:11)
empirical absorption correction using spherical harmonics,
 implemented in SCALE3 ABSPACK scaling algorithm.
;
_exptl_crystal_density_diffrn 1.376
_exptl_crystal_F_000 7472
_exptl_crystal_size_max 0.20
_exptl_crystal_size_mid 0.15
_exptl_crystal_size_min 0.10
_refine_diff_density_max 2.220
_refine_diff_density_min -1.125
_refine_diff_density_rms 0.114
_refine_ls_extinction_method none
_refine_ls_goodness_of_fit_ref 1.071
_refine_ls_hydrogen_treatment constr
_refine_ls_matrix_type fullcycle
_refine_ls_number_parameters 2195
_refine_ls_number_reflns 29431
_refine_ls_number_restraints 224
_refine_ls_restrained_S_all 1.082
_refine_ls_R_factor_all 0.1315
_refine_ls_R_factor_gt 0.0957
_refine_ls_shift/su_max 0.050
_refine_ls_shift/su_mean 0.001
_refine_ls_structure_factor_coef Fsqd
_refine_ls_weighting_details 'calc w=1/[\s^2^(Fo^2^)+(0.1899P)^2^+5.8049P] where P=(Fo^2^+2Fc^2^)/3'
_refine_ls_weighting_scheme calc
_refine_ls_wR_factor_gt 0.2652
_refine_ls_wR_factor_ref 0.2988
_reflns_number_gt 20051
_reflns_number_total 29431
_reflns_threshold_expression >2sigma(I)
_cod_data_source_file ic300789j_si_002_1.cif
_cod_data_source_block 4
_cod_database_code 4330154

loop_
_symmetry_equiv_pos_as_xyz
'x, y, z'
'-x+1/2, y+1/2, -z+1/2'
'-x, -y, -z'
'x-1/2, -y-1/2, z-1/2'

loop_
_atom_site_label
_atom_site_type_symbol
_atom_site_fract_x
_atom_site_fract_y
_atom_site_fract_z
_atom_site_U_iso_or_equiv
_atom_site_adp_type
_atom_site_occupancy
_atom_site_symmetry_multiplicity
_atom_site_calc_flag
_atom_site_refinement_flags
_atom_site_disorder_assembly
_atom_site_disorder_group
Y1 Y 0.766324(17) 0.13486(3) 0.122093(12) 0.037 Uani 1 1 d . . .
Y2 Y 0.365798(18) 0.08544(3) 0.195093(12) 0.043 Uani 1 1 d . . .
N2A N 0.61519(18) 0.1698(3) 0.13488(13) 0.045 Uani 1 1 d . . .
N3A N 0.74293(17) 0.2719(3) 0.10329(13) 0.042 Uani 1 1 d . . .
N4A N 0.80476(19) 0.1656(3) 0.06920(13) 0.045 Uani 1 1 d . . .
N5A N 0.73486(18) 0.0408(3) 0.07055(13) 0.042 Uani 1 1 d . . .
N6A N 0.83056(17) 0.0418(3) 0.13346(12) 0.040 Uani 1 1 d . . .
N7A N 0.7854(2) -0.0761(3) 0.13773(14) 0.053 Uani 1 1 d . . .
N8A N 0.74233(18) 0.0309(3) 0.15920(13) 0.047 Uani 1 1 d . . .
N9A N 0.6917(2) 0.0956(4) 0.19736(16) 0.063 Uani 1 1 d . . .
N10A N 0.74982(18) 0.1862(3) 0.18048(12) 0.047 Uani 1 1 d . . .
N11A N 0.8033(2) 0.2968(3) 0.18768(14) 0.057 Uani 1 1 d . . .
N12A N 0.83806(18) 0.1960(3) 0.15397(12) 0.044 Uani 1 1 d . . .
N13A N 0.90152(18) 0.1227(3) 0.13284(13) 0.047 Uani 1 1 d . . .
N2B N 0.2501(3) -0.0768(6) 0.2204(2) 0.099 Uani 1 1 d U . .
N3B N 0.34008(19) 0.1689(4) 0.24457(14) 0.058 Uani 1 1 d . . .
N4B N 0.3505(2) 0.2141(3) 0.16857(13) 0.055 Uani 1 1 d . . .
N5B N 0.2980(2) 0.0777(4) 0.13915(15) 0.063 Uani 1 1 d . . .
N6B N 0.37535(18) -0.0460(3) 0.17735(12) 0.047 Uani 1 1 d . . .
N7B N 0.3679(2) -0.1134(4) 0.23459(14) 0.056 Uani 1 1 d . . .
N8B N 0.40258(18) 0.0134(3) 0.24893(13) 0.046 Uani 1 1 d . . .
N9B N 0.45147(19) 0.1108(3) 0.28505(13) 0.050 Uani 1 1 d . . .
N10B N 0.44377(17) 0.1393(3) 0.21952(12) 0.045 Uani 1 1 d . . .
N11B N 0.46769(17) 0.1915(3) 0.16315(12) 0.045 Uani 1 1 d . . .
N12B N 0.41573(17) 0.0809(3) 0.14714(12) 0.044 Uani 1 1 d . . .
N13B N 0.38419(19) -0.0316(3) 0.11213(12) 0.048 Uani 1 1 d . . .
C1A C 0.6447(2) 0.0821(3) 0.09888(16) 0.043 Uani 1 1 d . . .
C2A C 0.6125(2) 0.0965(3) 0.12384(15) 0.043 Uani 1 1 d . . .
H2A H 0.5921 0.0600 0.1316 0.051 Uiso 1 1 calc R . .
C4A C 0.6492(2) 0.2075(3) 0.11735(15) 0.041 Uani 1 1 d . . .
C5A C 0.6612(2) 0.2884(3) 0.12146(16) 0.047 Uani 1 1 d . . .
C6A C 0.7037(2) 0.3152(3) 0.11227(16) 0.047 Uani 1 1 d . . .
C7A C 0.7131(3) 0.3957(4) 0.1059(2) 0.058 Uani 1 1 d . . .
H7A H 0.6932 0.4367 0.1098 0.070 Uiso 1 1 calc R . .
C8A C 0.7547(3) 0.4007(3) 0.0936(2) 0.057 Uani 1 1 d . . .
H8A H 0.7693 0.4459 0.0875 0.069 Uiso 1 1 calc R . .
C9A C 0.7740(2) 0.3225(3) 0.09109(16) 0.047 Uani 1 1 d . . .
C10A C 0.8166(2) 0.3066(3) 0.07682(16) 0.045 Uani 1 1 d . . .
C11A C 0.8304(2) 0.2338(3) 0.06722(15) 0.044 Uani 1 1 d . . .
C12A C 0.8729(2) 0.2163(4) 0.05043(16) 0.047 Uani 1 1 d . . .
H12A H 0.8972 0.2508 0.0470 0.056 Uiso 1 1 calc R . .
C13A C 0.8710(2) 0.1431(4) 0.04102(17) 0.050 Uani 1 1 d . . .
H13A H 0.8939 0.1167 0.0300 0.060 Uiso 1 1 calc R . .
C14A C 0.8271(2) 0.1105(3) 0.05074(14) 0.042 Uani 1 1 d . . .
C15A C 0.8087(2) 0.0368(3) 0.04094(15) 0.046 Uani 1 1 d . . .
C16A C 0.7639(2) 0.0082(3) 0.04862(15) 0.044 Uani 1 1 d . . .
C17A C 0.7409(3) -0.0608(4) 0.03098(17) 0.053 Uani 1 1 d . . .
H17A H 0.7538 -0.0939 0.0151 0.063 Uiso 1 1 calc R . .
C18A C 0.6982(2) -0.0674(3) 0.04191(18) 0.052 Uani 1 1 d . . .
H18A H 0.6756 -0.1060 0.0350 0.063 Uiso 1 1 calc R . .
C19A C 0.6931(2) -0.0039(3) 0.06637(16) 0.045 Uani 1 1 d . . .
C20A C 0.6512(2) 0.0121(3) 0.08146(16) 0.046 Uani 1 1 d . . .
C21A C 0.6680(2) 0.1545(3) 0.09555(15) 0.042 Uani 1 1 d . . .
H21A H 0.6919 0.1640 0.0811 0.050 Uiso 1 1 calc R . .
C22A C 0.5908(2) 0.1958(4) 0.16498(18) 0.054 Uani 1 1 d . . .
H22A H 0.5580 0.2092 0.1552 0.082 Uiso 1 1 calc R . .
H22B H 0.6072 0.2400 0.1767 0.082 Uiso 1 1 calc R . .
H22C H 0.5910 0.1553 0.1830 0.082 Uiso 1 1 calc R . .
C23A C 0.84578(17) 0.3739(2) 0.06611(11) 0.048 Uani 1 1 d G . .
C24A C 0.8698(2) 0.4227(3) 0.09321(10) 0.095 Uani 1 1 d GU . .
H24A H 0.8684 0.4136 0.1182 0.114 Uiso 1 1 calc R . .
C25A C 0.8958(2) 0.4850(3) 0.08294(13) 0.100 Uani 1 1 d GU . .
H25A H 0.9118 0.5177 0.1011 0.120 Uiso 1 1 calc R . .
C26A C 0.89788(18) 0.4985(3) 0.04559(14) 0.058 Uani 1 1 d G . .
C27A C 0.8739(2) 0.4497(3) 0.01849(11) 0.094 Uani 1 1 d GU . .
H27A H 0.8753 0.4588 -0.0065 0.112 Uiso 1 1 calc R . .
C28A C 0.8479(2) 0.3874(3) 0.02875(10) 0.090 Uani 1 1 d G . .
H28A H 0.8318 0.3547 0.0106 0.108 Uiso 1 1 calc R . .
C29A C 0.8364(2) -0.0094(4) 0.01702(15) 0.046 Uani 1 1 d . . .
C30A C 0.8454(3) 0.0175(4) -0.01740(16) 0.054 Uani 1 1 d . . .
H30A H 0.8316 0.0637 -0.0266 0.065 Uiso 1 1 calc R . .
C31A C 0.8745(3) -0.0229(4) -0.03808(18) 0.063 Uani 1 1 d . . .
H31A H 0.8802 -0.0027 -0.0606 0.076 Uiso 1 1 calc R . .
C32A C 0.8951(3) -0.0922(5) -0.02619(19) 0.071 Uani 1 1 d . B .
C33A C 0.8826(4) -0.1220(5) 0.00676(19) 0.080 Uani 1 1 d . . .
H33A H 0.8938 -0.1706 0.0146 0.095 Uiso 1 1 calc R . .
C34A C 0.8545(3) -0.0823(4) 0.02790(18) 0.064 Uani 1 1 d . . .
H34A H 0.8473 -0.1041 0.0497 0.076 Uiso 1 1 calc R . .
C35A C 0.6105(2) -0.0453(3) 0.07824(16) 0.047 Uani 1 1 d . . .
C36A C 0.6194(3) -0.1226(4) 0.0876(2) 0.059 Uani 1 1 d . . .
H36A H 0.6509 -0.1392 0.0953 0.070 Uiso 1 1 calc R . .
C37A C 0.5817(3) -0.1745(4) 0.0854(2) 0.057 Uani 1 1 d . . .
H37A H 0.5884 -0.2257 0.0915 0.068 Uiso 1 1 calc R . .
C38A C 0.5346(2) -0.1522(3) 0.07446(16) 0.049 Uani 1 1 d . . .
C39A C 0.5257(2) -0.0737(4) 0.06558(16) 0.048 Uani 1 1 d . . .
H39A H 0.4941 -0.0569 0.0583 0.057 Uiso 1 1 calc R . .
C40A C 0.5634(2) -0.0216(3) 0.06764(15) 0.044 Uani 1 1 d . . .
H40A H 0.5568 0.0298 0.0618 0.053 Uiso 1 1 calc R . .
C41A C 0.6244(2) 0.3421(3) 0.13042(17) 0.048 Uani 1 1 d . . .
C42A C 0.6334(3) 0.3945(4) 0.15950(19) 0.055 Uani 1 1 d . . .
H42A H 0.6631 0.3939 0.1751 0.066 Uiso 1 1 calc R . .
C43A C 0.5988(3) 0.4476(4) 0.1657(2) 0.064 Uani 1 1 d . . .
H43A H 0.6057 0.4822 0.1853 0.076 Uiso 1 1 calc R . .
C44A C 0.5528(3) 0.4505(4) 0.1426(2) 0.064 Uani 1 1 d . . .
C45A C 0.5440(3) 0.3963(4) 0.1143(2) 0.063 Uani 1 1 d . . .
H45A H 0.5140 0.3954 0.0991 0.075 Uiso 1 1 calc R . .
C46A C 0.5790(3) 0.3436(4) 0.10846(18) 0.055 Uani 1 1 d . . .
H46A H 0.5719 0.3080 0.0893 0.066 Uiso 1 1 calc R . .
C47A C 0.8376(2) 0.2669(3) 0.17126(16) 0.048 Uani 1 1 d . . .
C48A C 0.8842(3) 0.3044(4) 0.17236(17) 0.056 Uani 1 1 d . . .
C49A C 0.9036(3) 0.3740(4) 0.1879(2) 0.071 Uani 1 1 d . . .
H49A H 0.8852 0.4070 0.2001 0.085 Uiso 1 1 calc R . .
C50A C 0.9496(3) 0.3912(5) 0.1846(2) 0.083 Uani 1 1 d . . .
H50A H 0.9629 0.4369 0.1947 0.099 Uiso 1 1 calc R . .
C51A C 0.9768(3) 0.3443(5) 0.1670(2) 0.079 Uani 1 1 d . . .
H51A H 1.0082 0.3593 0.1649 0.095 Uiso 1 1 calc R . .
C52A C 0.9597(3) 0.2734(5) 0.1516(2) 0.070 Uani 1 1 d . . .
H52A H 0.9787 0.2408 0.1398 0.084 Uiso 1 1 calc R . .
C53A C 0.9129(2) 0.2554(4) 0.15534(17) 0.055 Uani 1 1 d . . .
C54A C 0.8829(2) 0.1857(3) 0.14534(15) 0.045 Uani 1 1 d . . .
C55A C 0.8777(2) 0.0554(4) 0.12943(14) 0.042 Uani 1 1 d . . .
C56A C 0.9021(2) -0.0157(4) 0.12272(16) 0.052 Uani 1 1 d . . .
C57A C 0.9478(3) -0.0328(5) 0.1167(2) 0.067 Uani 1 1 d . . .
H57A H 0.9702 0.0064 0.1157 0.080 Uiso 1 1 calc R . .
C58A C 0.9605(4) -0.1071(6) 0.1122(2) 0.082 Uani 1 1 d . . .
H58A H 0.9914 -0.1188 0.1076 0.098 Uiso 1 1 calc R . .
C59A C 0.9267(4) -0.1668(5) 0.1145(2) 0.088 Uani 1 1 d . . .
H59A H 0.9361 -0.2175 0.1115 0.105 Uiso 1 1 calc R . .
C60A C 0.8803(4) -0.1520(4) 0.12094(17) 0.071 Uani 1 1 d . . .
H60A H 0.8582 -0.1914 0.1226 0.085 Uiso 1 1 calc R . .
C61A C 0.8681(3) -0.0736(4) 0.12497(16) 0.056 Uani 1 1 d . . .
C62A C 0.8238(2) -0.0367(3) 0.13163(14) 0.046 Uani 1 1 d . . .
C63A C 0.7492(2) -0.0451(4) 0.15121(17) 0.053 Uani 1 1 d . . .
C64A C 0.7127(3) -0.0919(4) 0.1653(2) 0.064 Uani 1 1 d . . .
C65A C 0.7057(3) -0.1716(5) 0.1654(3) 0.087 Uani 1 1 d . . .
H65A H 0.7251 -0.2051 0.1544 0.104 Uiso 1 1 calc R . .
C66A C 0.6686(4) -0.1980(6) 0.1828(3) 0.096 Uani 1 1 d U . .
H66A H 0.6625 -0.2506 0.1832 0.115 Uiso 1 1 calc R . .
C67A C 0.6413(4) -0.1506(7) 0.1989(3) 0.103 Uani 1 1 d U . .
H67A H 0.6162 -0.1712 0.2097 0.123 Uiso 1 1 calc R . .
C68A C 0.6485(3) -0.0702(6) 0.2004(3) 0.095 Uani 1 1 d . . .
H68A H 0.6292 -0.0379 0.2121 0.114 Uiso 1 1 calc R . .
C69A C 0.6859(2) -0.0418(5) 0.1837(2) 0.071 Uani 1 1 d . . .
C70A C 0.7056(2) 0.0340(4) 0.17943(18) 0.056 Uani 1 1 d . . .
C71A C 0.7131(2) 0.1636(4) 0.19859(16) 0.055 Uani 1 1 d . . .
C72A C 0.7021(3) 0.2248(5) 0.22343(17) 0.069 Uani 1 1 d . . .
C73A C 0.6703(3) 0.2312(7) 0.2485(2) 0.087 Uani 1 1 d U . .
H73A H 0.6486 0.1920 0.2513 0.104 Uiso 1 1 calc R . .
C74A C 0.6718(4) 0.2987(7) 0.2697(2) 0.099 Uani 1 1 d U . .
H74A H 0.6516 0.3037 0.2875 0.119 Uiso 1 1 calc R . .
C75A C 0.7017(4) 0.3557(7) 0.2648(3) 0.104 Uani 1 1 d U . .
H75A H 0.7002 0.4009 0.2782 0.125 Uiso 1 1 calc R . .
C76A C 0.7350(3) 0.3515(6) 0.2406(2) 0.089 Uani 1 1 d U . .
H76A H 0.7565 0.3913 0.2383 0.107 Uiso 1 1 calc R . .
C77A C 0.7345(3) 0.2844(6) 0.22003(19) 0.077 Uani 1 1 d . . .
C78A C 0.7652(2) 0.2574(4) 0.19397(16) 0.053 Uani 1 1 d . . .
C1B C 0.2603(2) -0.0238(5) 0.19462(18) 0.062 Uani 1 1 d . . .
C3B C 0.2641(3) -0.0477(5) 0.25431(18) 0.073 Uani 1 1 d . . .
H3B H 0.2618 -0.0725 0.2766 0.087 Uiso 1 1 calc R . .
C4B C 0.2826(2) 0.0255(5) 0.25102(16) 0.055 Uani 1 1 d . . .
C5B C 0.2989(3) 0.0765(5) 0.28087(18) 0.061 Uani 1 1 d . . .
C6B C 0.3235(3) 0.1447(5) 0.27650(17) 0.062 Uani 1 1 d . . .
C7B C 0.3337(5) 0.2038(6) 0.3034(2) 0.098 Uani 1 1 d . . .
H7B H 0.3272 0.2016 0.3276 0.118 Uiso 1 1 calc R . .
C8B C 0.3540(5) 0.2632(6) 0.2884(2) 0.100 Uani 1 1 d . . .
H8B H 0.3642 0.3091 0.3003 0.120 Uiso 1 1 calc R . .
C9B C 0.3573(3) 0.2430(4) 0.25093(17) 0.060 Uani 1 1 d . . .
C10B C 0.3726(3) 0.2938(4) 0.22525(18) 0.060 Uani 1 1 d . . .
C11B C 0.3685(2) 0.2804(4) 0.18684(16) 0.052 Uani 1 1 d . . .
C12B C 0.3793(3) 0.3360(4) 0.16020(18) 0.058 Uani 1 1 d . . .
H12B H 0.3934 0.3840 0.1656 0.070 Uiso 1 1 calc R . .
C13B C 0.3653(3) 0.3064(4) 0.12599(18) 0.058 Uani 1 1 d . . .
H13B H 0.3680 0.3301 0.1035 0.070 Uiso 1 1 calc R . .
C14B C 0.3453(2) 0.2308(4) 0.13065(16) 0.052 Uani 1 1 d . . .
C15B C 0.3222(3) 0.1853(4) 0.10143(16) 0.057 Uani 1 1 d . . .
C16B C 0.3015(2) 0.1133(4) 0.10660(16) 0.056 Uani 1 1 d . . .
C17B C 0.2779(3) 0.0670(5) 0.07653(18) 0.063 Uani 1 1 d . . .
H17B H 0.2764 0.0778 0.0513 0.075 Uiso 1 1 calc R . .
C18B C 0.2585(3) 0.0058(5) 0.09072(18) 0.067 Uani 1 1 d . . .
H18B H 0.2419 -0.0344 0.0775 0.080 Uiso 1 1 calc R . .
C19B C 0.2684(3) 0.0146(5) 0.13034(17) 0.061 Uani 1 1 d . . .
C20B C 0.2499(2) -0.0341(5) 0.15516(18) 0.059 Uani 1 1 d . . .
C21B C 0.2817(3) 0.0369(5) 0.21374(17) 0.072 Uani 1 1 d . . .
H21B H 0.2940 0.0799 0.2032 0.087 Uiso 1 1 calc R . .
C23B C 0.2860(3) 0.0574(5) 0.31789(17) 0.061 Uani 1 1 d . . .
C24B C 0.2380(3) 0.0355(6) 0.3210(2) 0.080 Uani 1 1 d . . .
H24B H 0.2142 0.0359 0.3000 0.095 Uiso 1 1 calc R . .
C25B C 0.2260(4) 0.0129(6) 0.3560(3) 0.098 Uani 1 1 d . . .
H25B H 0.1950 -0.0043 0.3577 0.118 Uiso 1 1 calc R . .
C26B C 0.2610(4) 0.0168(5) 0.3875(2) 0.071 Uani 1 1 d . . .
C27B C 0.3057(4) 0.0348(6) 0.3830(2) 0.094 Uani 1 1 d . . .
H27B H 0.3297 0.0335 0.4039 0.113 Uiso 1 1 calc R . .
C28B C 0.3185(4) 0.0548(7) 0.3503(2) 0.095 Uani 1 1 d . . .
H28B H 0.3506 0.0674 0.3496 0.114 Uiso 1 1 calc R . .
C29B C 0.38950(17) 0.3716(2) 0.24031(13) 0.057 Uani 1 1 d G . .
C30B C 0.4295(2) 0.3774(3) 0.26817(15) 0.103 Uani 1 1 d G . .
H30B H 0.4456 0.3332 0.2778 0.124 Uiso 1 1 calc R . .
C31B C 0.44544(18) 0.4493(3) 0.28167(15) 0.099 Uani 1 1 d GU . .
H31B H 0.4722 0.4533 0.3003 0.119 Uiso 1 1 calc R . .
C32B C 0.42138(18) 0.5154(2) 0.26732(14) 0.060 Uani 1 1 d G C .
C33B C 0.3814(2) 0.5095(2) 0.23946(16) 0.105 Uani 1 1 d G . .
H33B H 0.3653 0.5537 0.2299 0.126 Uiso 1 1 calc R . .
C34B C 0.36544(17) 0.4376(3) 0.22596(15) 0.099 Uani 1 1 d G . .
H34B H 0.3387 0.4337 0.2073 0.118 Uiso 1 1 calc R . .
C35B C 0.3119(3) 0.2194(4) 0.06280(16) 0.056 Uani 1 1 d . . .
C36B C 0.3475(3) 0.2319(4) 0.04176(17) 0.059 Uani 1 1 d . . .
H36B H 0.3793 0.2196 0.0515 0.071 Uiso 1 1 calc R . .
C37B C 0.3368(3) 0.2630(5) 0.00560(18) 0.068 Uani 1 1 d . . .
H37B H 0.3617 0.2729 -0.0079 0.081 Uiso 1 1 calc R . .
C38B C 0.2890(3) 0.2791(4) -0.01007(16) 0.057 Uani 1 1 d . . .
C39B C 0.2536(3) 0.2637(5) 0.01207(18) 0.069 Uani 1 1 d . . .
H39B H 0.2215 0.2741 0.0026 0.083 Uiso 1 1 calc R . .
C40B C 0.2647(3) 0.2340(5) 0.04730(18) 0.068 Uani 1 1 d . . .
H40B H 0.2400 0.2235 0.0609 0.082 Uiso 1 1 calc R . .
C41B C 0.2117(3) -0.0914(5) 0.13948(18) 0.064 Uani 1 1 d . . .
C42B C 0.2223(3) -0.1578(6) 0.1214(2) 0.074 Uani 1 1 d . . .
H42B H 0.2543 -0.1708 0.1204 0.089 Uiso 1 1 calc R . .
C43B C 0.1851(3) -0.2049(5) 0.1047(2) 0.072 Uani 1 1 d . . .
H43B H 0.1927 -0.2491 0.0924 0.086 Uiso 1 1 calc R . .
C44B C 0.1375(3) -0.1882(5) 0.1059(2) 0.071 Uani 1 1 d . . .
C45B C 0.1273(3) -0.1232(5) 0.1260(2) 0.072 Uani 1 1 d . . .
H45B H 0.0955 -0.1120 0.1283 0.086 Uiso 1 1 calc R . .
C46B C 0.1638(3) -0.0758(6) 0.1422(2) 0.076 Uani 1 1 d . . .
H46B H 0.1564 -0.0325 0.1552 0.091 Uiso 1 1 calc R . .
C47B C 0.3868(2) -0.0583(4) 0.25765(16) 0.050 Uani 1 1 d . . .
C48B C 0.3967(2) -0.0700(4) 0.29795(16) 0.055 Uani 1 1 d . . .
C49B C 0.3857(3) -0.1288(5) 0.32050(19) 0.066 Uani 1 1 d . . .
H49B H 0.3690 -0.1722 0.3106 0.080 Uiso 1 1 calc R . .
C50B C 0.4008(3) -0.1211(5) 0.3592(2) 0.074 Uani 1 1 d . . .
H50B H 0.3934 -0.1594 0.3752 0.089 Uiso 1 1 calc R . .
C51B C 0.4262(3) -0.0577(5) 0.37347(19) 0.068 Uani 1 1 d . . .
H51B H 0.4360 -0.0543 0.3991 0.082 Uiso 1 1 calc R . .
C52B C 0.4377(3) 0.0015(4) 0.35112(16) 0.057 Uani 1 1 d . . .
H52B H 0.4552 0.0442 0.3610 0.069 Uiso 1 1 calc R . .
C53B C 0.4217(2) -0.0062(4) 0.31278(16) 0.054 Uani 1 1 d . . .
C54B C 0.4260(2) 0.0448(4) 0.28147(14) 0.047 Uani 1 1 d . . .
C55B C 0.4607(2) 0.1520(4) 0.25627(15) 0.046 Uani 1 1 d . . .
C56B C 0.4952(2) 0.2140(4) 0.26084(16) 0.051 Uani 1 1 d . . .
C57B C 0.5215(3) 0.2507(5) 0.2919(2) 0.071 Uani 1 1 d . . .
H57B H 0.5199 0.2341 0.3159 0.085 Uiso 1 1 calc R . .
C58B C 0.5501(3) 0.3127(5) 0.2852(2) 0.075 Uani 1 1 d . . .
H58B H 0.5668 0.3396 0.3053 0.090 Uiso 1 1 calc R . .
C59B C 0.5543(3) 0.3358(4) 0.2492(2) 0.066 Uani 1 1 d . . .
H59B H 0.5744 0.3769 0.2457 0.080 Uiso 1 1 calc R . .
C60B C 0.5289(2) 0.2985(4) 0.2183(2) 0.057 Uani 1 1 d . . .
H60B H 0.5319 0.3133 0.1943 0.068 Uiso 1 1 calc R . .
C61B C 0.4995(2) 0.2394(4) 0.22478(17) 0.051 Uani 1 1 d . . .
C62B C 0.4681(2) 0.1887(4) 0.19955(15) 0.045 Uani 1 1 d . . .
C63B C 0.4451(2) 0.1394(3) 0.13959(15) 0.042 Uani 1 1 d . . .
C64B C 0.4505(2) 0.1378(4) 0.10084(16) 0.050 Uani 1 1 d . . .
C65B C 0.4766(3) 0.1827(4) 0.07953(17) 0.057 Uani 1 1 d . . .
H65B H 0.4950 0.2240 0.0900 0.068 Uiso 1 1 calc R . .
C66B C 0.4745(3) 0.1645(5) 0.04275(19) 0.067 Uani 1 1 d . . .
H66B H 0.4919 0.1940 0.0282 0.080 Uiso 1 1 calc R . .
C67B C 0.4468(3) 0.1025(5) 0.02648(18) 0.069 Uani 1 1 d . . .
H67B H 0.4449 0.0929 0.0012 0.083 Uiso 1 1 calc R . .
C68B C 0.4222(3) 0.0555(4) 0.04803(16) 0.059 Uani 1 1 d . . .
H68B H 0.4044 0.0134 0.0377 0.071 Uiso 1 1 calc R . .
C69B C 0.4250(2) 0.0732(4) 0.08552(16) 0.049 Uani 1 1 d . . .
C70B C 0.4055(2) 0.0361(4) 0.11585(15) 0.045 Uani 1 1 d . . .
C71B C 0.3722(2) -0.0700(4) 0.14079(16) 0.047 Uani 1 1 d . . .
C72B C 0.3586(3) -0.1502(4) 0.13791(18) 0.058 Uani 1 1 d . . .
C73B C 0.3541(3) -0.1749(4) 0.1737(2) 0.067 Uani 1 1 d . . .
C74B C 0.3647(2) -0.1083(4) 0.19773(17) 0.054 Uani 1 1 d . . .
C75B C 0.3508(3) -0.2016(5) 0.1079(2) 0.072 Uani 1 1 d . . .
H75B H 0.3539 -0.1860 0.0840 0.087 Uiso 1 1 calc R . .
C76B C 0.3384(5) -0.2747(6) 0.1151(3) 0.116 Uani 1 1 d . . .
H76B H 0.3340 -0.3103 0.0957 0.140 Uiso 1 1 calc R . .
C77B C 0.3322(5) -0.2980(7) 0.1505(3) 0.119 Uani 1 1 d U . .
H77B H 0.3212 -0.3476 0.1539 0.143 Uiso 1 1 calc R . .
C78B C 0.3417(4) -0.2501(6) 0.1808(3) 0.098 Uani 1 1 d U . .
H78B H 0.3399 -0.2671 0.2048 0.118 Uiso 1 1 calc R . .
C1C C 0.4964(5) 0.4911(8) 0.1860(4) 0.128 Uani 1 1 d U . .
H1C1 H 0.4707 0.5257 0.1895 0.192 Uiso 1 1 d R . .
H1C2 H 0.5227 0.4970 0.2062 0.192 Uiso 1 1 d R . .
H1C3 H 0.4847 0.4391 0.1854 0.192 Uiso 1 1 d R . .
C2C C 0.4765(5) 0.5198(8) 0.1183(4) 0.126 Uani 1 1 d U . .
H2C1 H 0.4547 0.5594 0.1236 0.189 Uiso 1 1 d R . .
H2C2 H 0.4590 0.4725 0.1131 0.189 Uiso 1 1 d R . .
H2C3 H 0.4910 0.5344 0.0972 0.189 Uiso 1 1 d R . .
C3C C 0.5142(4) 0.5102(6) 0.1495(3) 0.088 Uani 1 1 d U . .
C4C C 0.5381(6) 0.5868(8) 0.1601(4) 0.145 Uani 1 1 d U . .
H4C1 H 0.5555 0.6021 0.1406 0.218 Uiso 1 1 d R . .
H4C2 H 0.5602 0.5819 0.1830 0.218 Uiso 1 1 d R . .
H4C3 H 0.5142 0.6250 0.1629 0.218 Uiso 1 1 d R . .
C5C C 0.9007(5) 0.6417(5) 0.0431(4) 0.125 Uani 1 1 d . . .
H5C1 H 0.9009 0.6454 0.0694 0.188 Uiso 1 1 d R . .
H5C2 H 0.8679 0.6400 0.0305 0.188 Uiso 1 1 d R . .
H5C3 H 0.9168 0.6856 0.0347 0.188 Uiso 1 1 d R . .
C6C C 0.9304(5) 0.5706(6) -0.0065(3) 0.112 Uani 1 1 d . . .
H6C1 H 0.9503 0.6132 -0.0115 0.168 Uiso 1 1 d R . .
H6C2 H 0.8987 0.5763 -0.0207 0.168 Uiso 1 1 d R . .
H6C3 H 0.9446 0.5234 -0.0132 0.168 Uiso 1 1 d R . .
C7C C 0.9775(4) 0.5669(9) 0.0546(4) 0.133 Uani 1 1 d . . .
H7C1 H 0.9959 0.6076 0.0457 0.200 Uiso 1 1 d R . .
H7C2 H 0.9913 0.5182 0.0496 0.200 Uiso 1 1 d R . .
H7C3 H 0.9782 0.5726 0.0809 0.200 Uiso 1 1 d R . .
C8C C 0.9265(3) 0.5696(5) 0.0352(3) 0.076 Uani 1 1 d . . .
C9G C 0.9287(4) -0.1352(5) -0.0479(2) 0.113 Uani 1 1 d DU . .
C13C C 0.5074(3) -0.2862(4) 0.0539(2) 0.076 Uani 1 1 d . . .
H13C H 0.5335 -0.3100 0.0703 0.115 Uiso 1 1 d R . .
H13D H 0.5175 -0.2749 0.0305 0.115 Uiso 1 1 d R . .
H13E H 0.4802 -0.3204 0.0500 0.115 Uiso 1 1 d R . .
C14C C 0.4835(3) -0.2269(5) 0.1115(2) 0.077 Uani 1 1 d . . .
H14A H 0.4600 -0.2672 0.1110 0.115 Uiso 1 1 d R . .
H14B H 0.4714 -0.1810 0.1216 0.115 Uiso 1 1 d R . .
H14C H 0.5130 -0.2423 0.1269 0.115 Uiso 1 1 d R . .
C15C C 0.4930(3) -0.2110(4) 0.0714(2) 0.060 Uani 1 1 d . . .
C16C C 0.4466(3) -0.1815(5) 0.0482(2) 0.076 Uani 1 1 d . . .
H16A H 0.4234 -0.2226 0.0439 0.114 Uiso 1 1 d R . .
H16B H 0.4534 -0.1629 0.0247 0.114 Uiso 1 1 d R . .
H16C H 0.4336 -0.1405 0.0612 0.114 Uiso 1 1 d R . .
C1D C 0.0635(3) -0.2631(6) 0.1151(3) 0.091 Uani 1 1 d . . .
H1D1 H 0.0344 -0.2864 0.1024 0.136 Uiso 1 1 d R . .
H1D2 H 0.0555 -0.2182 0.1282 0.136 Uiso 1 1 d R . .
H1D3 H 0.0804 -0.2993 0.1324 0.136 Uiso 1 1 d R . .
C2D C 0.1131(4) -0.3096(9) 0.0707(4) 0.135 Uani 1 1 d . . .
H2D1 H 0.1320 -0.2958 0.0519 0.202 Uiso 1 1 d R . .
H2D2 H 0.0857 -0.3397 0.0598 0.202 Uiso 1 1 d R . .
H2D3 H 0.1326 -0.3391 0.0898 0.202 Uiso 1 1 d R . .
C3D C 0.0641(3) -0.1901(7) 0.0570(2) 0.098 Uani 1 1 d . . .
H3D1 H 0.0824 -0.1740 0.0382 0.148 Uiso 1 1 d R . .
H3D2 H 0.0530 -0.1456 0.0688 0.148 Uiso 1 1 d R . .
H3D3 H 0.0368 -0.2199 0.0457 0.148 Uiso 1 1 d R . .
C4D C 0.0962(3) -0.2393(6) 0.0868(3) 0.085 Uani 1 1 d . . .
C5D C 0.2350(4) 0.2630(5) -0.0719(2) 0.089 Uani 1 1 d . . .
H5D1 H 0.2479 0.2125 -0.0747 0.133 Uiso 1 1 d R . .
H5D2 H 0.2253 0.2855 -0.0960 0.133 Uiso 1 1 d R . .
H5D3 H 0.2075 0.2594 -0.0593 0.133 Uiso 1 1 d R . .
C6D C 0.3177(4) 0.3166(6) -0.0700(2) 0.094 Uani 1 1 d . . .
H6D1 H 0.3416 0.3513 -0.0576 0.141 Uiso 1 1 d R . .
H6D2 H 0.3071 0.3342 -0.0950 0.141 Uiso 1 1 d R . .
H6D3 H 0.3315 0.2661 -0.0707 0.141 Uiso 1 1 d R . .
C7D C 0.2744(3) 0.3138(4) -0.04883(17) 0.070 Uani 1 1 d . . .
C8D C 0.2538(5) 0.3954(5) -0.0457(2) 0.096 Uani 1 1 d . . .
H8D1 H 0.2263 0.3926 -0.0330 0.144 Uiso 1 1 d R . .
H8D2 H 0.2439 0.4164 -0.0702 0.144 Uiso 1 1 d R . .
H8D3 H 0.2780 0.4280 -0.0320 0.144 Uiso 1 1 d R . .
C5J C 0.4396(3) 0.5973(5) 0.28171(18) 0.085 Uani 1 1 d D . .
C3J C 0.2517(3) 0.0641(5) 0.4507(2) 0.075 Uani 1 1 d U . .
H3J1 H 0.2833 0.0869 0.4533 0.112 Uiso 1 1 d R . .
H3J2 H 0.2449 0.0492 0.4747 0.112 Uiso 1 1 d R . .
H3J3 H 0.2280 0.1009 0.4398 0.112 Uiso 1 1 d R . .
C1J C 0.2927(5) -0.0644(8) 0.4449(4) 0.125 Uani 1 1 d U . .
H1J1 H 0.3236 -0.0394 0.4466 0.188 Uiso 1 1 d R . .
H1J2 H 0.2924 -0.1096 0.4297 0.188 Uiso 1 1 d R . .
H1J3 H 0.2873 -0.0788 0.4694 0.188 Uiso 1 1 d R . .
C2J C 0.2063(6) -0.0467(9) 0.4237(4) 0.141 Uani 1 1 d U . .
H2J1 H 0.2053 -0.0912 0.4080 0.211 Uiso 1 1 d R . .
H2J2 H 0.1821 -0.0105 0.4131 0.211 Uiso 1 1 d R . .
H2J3 H 0.2002 -0.0618 0.4479 0.211 Uiso 1 1 d R . .
C4J C 0.2507(5) -0.0060(6) 0.4261(3) 0.100 Uani 1 1 d U . .
C1S C 0.7166(3) 0.1957(6) 1.0024(2) 0.079 Uani 1 1 d . . .
H1S H 0.7344 0.1843 1.0273 0.095 Uiso 1 1 d R . .
C2S C 0.5007(3) 0.9708(5) 0.2013(2) 0.070 Uani 1 1 d . . .
H2S H 0.4693 0.9967 0.1991 0.084 Uiso 1 1 d R . .
C3S C 0.2340(4) 0.2318(6) 0.1687(2) 0.194 Uani 1 1 d D . .
H3S H 0.2655 0.2068 0.1698 0.233 Uiso 1 1 d R . .
C4S C 0.8496(3) 0.0952(5) 0.2306(2) 0.070 Uani 1 1 d . . .
H4S H 0.8310 0.1105 0.2066 0.085 Uiso 1 1 d R . .
Cl1 Cl 0.67906(10) 0.11848(16) 0.98804(8) 0.107 Uani 1 1 d . . .
Cl2 Cl 0.68146(9) 0.27907(16) 1.00530(6) 0.090 Uani 1 1 d . . .
Cl3 Cl 0.75871(8) 0.21244(14) 0.97224(5) 0.080 Uani 1 1 d . . .
Cl4 Cl 0.51772(7) 0.96769(12) 0.15649(5) 0.069 Uani 1 1 d . . .
Cl5 Cl 0.49431(9) 0.87764(14) 0.21783(6) 0.085 Uani 1 1 d . . .
Cl6 Cl 0.54225(7) 1.02306(13) 0.23207(5) 0.076 Uani 1 1 d . . .
Cl7 Cl 0.23935(14) 0.3265(3) 0.15506(12) 0.147 Uani 1 1 d D . .
Cl8 Cl 0.21683(17) 0.2259(5) 0.21255(15) 0.281 Uani 1 1 d D . .
Cl9 Cl 0.19210(17) 0.1824(4) 0.1368(2) 0.236 Uani 1 1 d D . .
Cl10 Cl 0.88552(8) 0.01541(11) 0.22396(5) 0.072 Uani 1 1 d . . .
Cl11 Cl 0.88882(12) 0.17179(13) 0.24839(7) 0.106 Uani 1 1 d . . .
Cl12 Cl 0.81011(11) 0.0764(2) 0.26187(8) 0.125 Uani 1 1 d . . .
Cl1A Cl 0.7887(3) 0.4853(3) 0.18991(18) 0.116 Uani 0.45 1 d PDU A 1
Cl2A Cl 0.8696(2) 0.5934(4) 0.1951(2) 0.118 Uani 0.45 1 d PD A 1
Cl3A Cl 0.7715(3) 0.6466(5) 0.1723(2) 0.141 Uani 0.45 1 d PD A 1
C5S C 0.8087(3) 0.5798(5) 0.1988(4) 0.089 Uani 0.45 1 d PD A 1
H5S H 0.8058 0.5903 0.2248 0.107 Uiso 0.45 1 d PR A 1
Cl1B Cl 0.8103(3) 0.5291(3) 0.22069(11) 0.118 Uani 0.55 1 d PDU A 2
Cl3B Cl 0.7331(3) 0.5639(4) 0.15997(14) 0.152 Uani 0.55 1 d PD A 2
Cl2B Cl 0.8297(3) 0.5555(6) 0.14670(19) 0.172 Uani 0.55 1 d PD A 2
C6S C 0.7885(4) 0.5165(8) 0.1729(2) 0.093 Uani 0.55 1 d PD A 2
H6S H 0.7846 0.4615 0.1674 0.112 Uiso 0.55 1 d PR A 2
Cl1C Cl 0.4272(4) 0.4111(3) 0.02308(19) 0.270 Uani 1 1 d D . .
Cl2C Cl 0.3833(4) 0.5549(7) 0.0209(5) 0.582 Uani 1 1 d D . .
Cl3C Cl 0.4237(4) 0.5002(7) -0.0406(2) 0.410 Uani 1 1 d D . .
C8S C 0.4311(5) 0.5051(6) 0.0077(3) 0.558 Uani 1 1 d D . .
H8S H 0.4633 0.5257 0.0171 0.669 Uiso 1 1 d R . .
C7G C 0.9047(12) -0.1316(18) -0.0888(5) 0.111 Uani 0.29 1 d PDU B 1
H7G1 H 0.9076 -0.0766 -0.0894 0.167 Uiso 0.29 1 d PR B 1
H7G2 H 0.8729 -0.1465 -0.1007 0.167 Uiso 0.29 1 d PR B 1
H7G3 H 0.9284 -0.1545 -0.1016 0.167 Uiso 0.29 1 d PR B 1
C6G C 0.9381(11) -0.2198(8) -0.0385(8) 0.093 Uani 0.29 1 d PDU B 1
H6G1 H 0.9609 -0.2423 -0.0524 0.140 Uiso 0.29 1 d PR B 1
H6G2 H 0.9059 -0.2341 -0.0497 0.140 Uiso 0.29 1 d PR B 1
H6G3 H 0.9443 -0.2380 -0.0133 0.140 Uiso 0.29 1 d PR B 1
C8G C 0.9771(8) -0.092(2) -0.0439(13) 0.192 Uani 0.29 1 d PDU B 1
H8G1 H 0.9805 -0.0374 -0.0438 0.287 Uiso 0.29 1 d PR B 1
H8G2 H 0.9991 -0.1148 -0.0586 0.287 Uiso 0.29 1 d PR B 1
H8G3 H 0.9842 -0.1113 -0.0189 0.287 Uiso 0.29 1 d PR B 1
C7H C 0.9357(6) -0.0957(8) -0.0836(3) 0.119 Uani 0.71 1 d PD B 2
H7H1 H 0.9574 -0.1279 -0.0947 0.178 Uiso 0.71 1 d PR B 2
H7H2 H 0.9516 -0.0481 -0.0757 0.178 Uiso 0.71 1 d PR B 2
H7H3 H 0.9074 -0.0854 -0.1015 0.178 Uiso 0.71 1 d PR B 2
C6H C 0.9098(6) -0.2173(6) -0.0552(4) 0.114 Uani 0.71 1 d PDU B 2
H6H1 H 0.9013 -0.2420 -0.0336 0.170 Uiso 0.71 1 d PR B 2
H6H2 H 0.9298 -0.2510 -0.0671 0.170 Uiso 0.71 1 d PR B 2
H6H3 H 0.8809 -0.2054 -0.0723 0.170 Uiso 0.71 1 d PR B 2
C8H C 0.9766(6) -0.1439(13) -0.0209(5) 0.164 Uani 0.71 1 d PDU B 2
H8H1 H 0.9660 -0.1698 -0.0004 0.246 Uiso 0.71 1 d PR B 2
H8H2 H 0.9956 -0.0998 -0.0120 0.246 Uiso 0.71 1 d PR B 2
H8H3 H 0.9958 -0.1784 -0.0331 0.246 Uiso 0.71 1 d PR B 2
C7J C 0.4154(6) 0.6636(7) 0.2588(3) 0.124 Uani 0.78 1 d PD C 1
H7J1 H 0.4175 0.6619 0.2328 0.186 Uiso 0.78 1 d PR C 1
H7J2 H 0.4284 0.7115 0.2691 0.186 Uiso 0.78 1 d PR C 1
H7J3 H 0.3822 0.6594 0.2620 0.186 Uiso 0.78 1 d PR C 1
C6J C 0.4948(3) 0.6053(10) 0.2833(4) 0.133 Uani 0.78 1 d PD C 1
H6J1 H 0.5142 0.5644 0.2955 0.200 Uiso 0.78 1 d PR C 1
H6J2 H 0.5055 0.6535 0.2945 0.200 Uiso 0.78 1 d PR C 1
H6J3 H 0.4978 0.6062 0.2574 0.200 Uiso 0.78 1 d PR C 1
C8J C 0.4295(5) 0.6049(8) 0.3217(2) 0.103 Uani 0.78 1 d PD C 1
H8J1 H 0.4472 0.5627 0.3343 0.154 Uiso 0.78 1 d PR C 1
H8J2 H 0.3962 0.6015 0.3249 0.154 Uiso 0.78 1 d PR C 1
H8J3 H 0.4429 0.6526 0.3320 0.154 Uiso 0.78 1 d PR C 1
C7K C 0.4577(11) 0.645(2) 0.2515(8) 0.123 Uani 0.22 1 d PDU C 2
H7K1 H 0.4230 0.6471 0.2469 0.184 Uiso 0.22 1 d PR C 2
H7K2 H 0.4694 0.6349 0.2286 0.184 Uiso 0.22 1 d PR C 2
H7K3 H 0.4703 0.6934 0.2614 0.184 Uiso 0.22 1 d PR C 2
C6K C 0.4798(8) 0.587(2) 0.3149(6) 0.093 Uani 0.22 1 d PDU C 2
H6K1 H 0.4902 0.5461 0.3320 0.140 Uiso 0.22 1 d PR C 2
H6K2 H 0.4919 0.6351 0.3254 0.140 Uiso 0.22 1 d PR C 2
H6K3 H 0.4918 0.5782 0.2920 0.140 Uiso 0.22 1 d PR C 2
C8K C 0.3964(8) 0.638(2) 0.2939(9) 0.100 Uani 0.22 1 d PDU C 2
H8K1 H 0.4075 0.5987 0.3118 0.150 Uiso 0.22 1 d PR C 2
H8K2 H 0.3617 0.6374 0.2888 0.150 Uiso 0.22 1 d PR C 2
H8K3 H 0.4073 0.6873 0.3038 0.150 Uiso 0.22 1 d PR C 2
C22B C 0.2471(8) -0.1633(10) 0.2151(4) 0.178 Uani 1 1 d U . .
H22D H 0.2364 -0.1750 0.1893 0.268 Uiso 1 1 d R . .
H22E H 0.2245 -0.1840 0.2298 0.268 Uiso 1 1 d R . .
H22F H 0.2783 -0.1858 0.2230 0.268 Uiso 1 1 d R . .

loop_
_atom_site_aniso_label
_atom_site_aniso_U_11
_atom_site_aniso_U_22
_atom_site_aniso_U_33
_atom_site_aniso_U_23
_atom_site_aniso_U_13
_atom_site_aniso_U_12
Y1 0.048 0.030 0.033 0.003 0.004 -0.003
Y2 0.045 0.054 0.028 0.001 -0.001 -0.001
N2A 0.051 0.043 0.041 -0.002 0.007 -0.005
N3A 0.052 0.032 0.041 0.003 0.002 -0.006
N4A 0.061 0.032 0.042 0.004 0.006 -0.010
N5A 0.053 0.035 0.039 0.004 0.005 -0.004
N6A 0.052 0.032 0.036 0.003 0.003 0.000
N7A 0.074 0.039 0.043 0.008 0.000 -0.001
N8A 0.053 0.042 0.044 0.014 0.002 0.000
N9A 0.052 0.077 0.061 0.032 0.014 0.019
N10A 0.052 0.054 0.034 0.007 0.008 0.010
N11A 0.079 0.043 0.045 -0.010 -0.007 0.009
N12A 0.056 0.038 0.035 -0.001 0.002 -0.005
N13A 0.051 0.048 0.041 0.002 0.005 -0.004
N2B 0.113 0.126 0.057 0.009 0.014 -0.051
N3B 0.049 0.085 0.040 -0.003 0.006 0.007
N4B 0.069 0.060 0.032 -0.004 -0.004 0.005
N5B 0.069 0.078 0.039 0.005 -0.002 -0.016
N6B 0.052 0.055 0.032 -0.002 0.003 -0.009
N7B 0.059 0.067 0.040 0.011 0.003 -0.008
N8B 0.050 0.054 0.034 0.000 0.002 -0.001
N9B 0.052 0.065 0.031 -0.003 -0.004 0.004
N10B 0.044 0.055 0.033 0.000 -0.004 0.004
N11B 0.046 0.050 0.036 -0.001 0.004 -0.001
N12B 0.046 0.056 0.028 -0.002 0.003 0.004
N13B 0.054 0.055 0.032 0.002 -0.003 -0.002
C1A 0.047 0.034 0.047 0.005 0.000 -0.002
C2A 0.045 0.042 0.040 0.010 0.002 -0.011
C4A 0.047 0.032 0.040 0.000 0.000 -0.004
C5A 0.054 0.044 0.042 0.001 0.001 0.000
C6A 0.061 0.036 0.042 0.003 0.003 -0.003
C7A 0.058 0.033 0.082 0.001 0.008 -0.003
C8A 0.073 0.024 0.077 0.004 0.017 -0.007
C9A 0.063 0.036 0.041 0.007 0.002 -0.016
C10A 0.055 0.038 0.041 0.009 0.005 -0.007
C11A 0.054 0.040 0.037 0.009 0.001 -0.009
C12A 0.049 0.045 0.045 0.006 0.001 -0.008
C13A 0.050 0.053 0.044 0.010 0.000 0.002
C14A 0.058 0.041 0.028 0.003 0.010 -0.003
C15A 0.062 0.039 0.035 0.005 0.003 0.004
C16A 0.063 0.033 0.034 0.000 -0.001 0.001
C17A 0.073 0.038 0.047 -0.007 0.009 -0.001
C18A 0.066 0.034 0.056 0.001 0.007 -0.009
C19A 0.055 0.033 0.045 0.002 0.004 -0.002
C20A 0.057 0.034 0.046 0.008 0.005 -0.008
C21A 0.049 0.034 0.043 -0.001 0.008 -0.005
C22A 0.060 0.048 0.058 0.003 0.017 -0.003
C23A 0.052 0.040 0.051 0.002 0.004 -0.010
C24A 0.115 0.085 0.076 0.020 -0.012 -0.045
C25A 0.108 0.077 0.104 0.020 -0.018 -0.046
C26A 0.044 0.052 0.074 0.019 0.001 -0.003
C27A 0.112 0.081 0.085 0.025 0.006 -0.039
C28A 0.107 0.086 0.069 0.037 -0.010 -0.050
C29A 0.060 0.046 0.029 0.003 0.002 0.005
C30A 0.068 0.058 0.035 0.008 0.000 0.002
C31A 0.089 0.066 0.036 0.001 0.013 0.003
C32A 0.095 0.076 0.042 -0.004 0.012 0.024
C33A 0.129 0.066 0.041 0.001 0.007 0.044
C34A 0.103 0.052 0.036 0.007 0.009 0.018
C35A 0.061 0.031 0.048 0.000 0.009 -0.011
C36A 0.066 0.034 0.072 0.006 -0.003 -0.006
C37A 0.069 0.029 0.073 0.006 0.011 -0.003
C38A 0.068 0.039 0.040 -0.003 0.010 -0.012
C39A 0.054 0.046 0.043 -0.004 0.009 -0.008
C40A 0.063 0.033 0.037 -0.004 0.010 -0.004
C41A 0.059 0.035 0.048 0.007 0.005 -0.001
C42A 0.067 0.038 0.057 -0.006 -0.002 0.001
C43A 0.087 0.041 0.060 -0.010 0.002 0.008
C44A 0.080 0.050 0.060 0.000 0.003 0.017
C45A 0.057 0.062 0.065 0.006 -0.003 0.018
C46A 0.068 0.041 0.053 -0.001 0.001 0.003
C47A 0.065 0.038 0.038 -0.002 -0.006 0.000
C48A 0.077 0.043 0.040 0.001 -0.009 -0.008
C49A 0.105 0.043 0.055 -0.007 -0.013 -0.018
C50A 0.101 0.065 0.069 -0.004 -0.025 -0.030
C51A 0.078 0.071 0.080 0.009 -0.014 -0.033
C52A 0.063 0.078 0.063 0.011 -0.006 -0.021
C53A 0.061 0.057 0.043 0.004 -0.004 -0.015
C54A 0.057 0.044 0.033 0.005 0.003 -0.006
C55A 0.050 0.051 0.026 0.000 0.003 0.006
C56A 0.063 0.055 0.038 -0.001 0.005 0.009
C57A 0.063 0.083 0.056 -0.009 0.013 0.008
C58A 0.090 0.088 0.068 -0.006 0.015 0.035
C59A 0.130 0.071 0.055 -0.022 -0.007 0.060
C60A 0.123 0.050 0.036 -0.003 0.000 0.021
C61A 0.086 0.048 0.030 -0.004 -0.004 0.018
C62A 0.068 0.040 0.027 0.005 0.000 0.001
C63A 0.058 0.047 0.049 0.017 -0.001 -0.013
C64A 0.064 0.056 0.067 0.027 -0.007 -0.010
C65A 0.092 0.055 0.104 0.047 -0.013 -0.027
C66A 0.086 0.082 0.113 0.041 -0.004 -0.021
C67A 0.089 0.101 0.117 0.049 0.012 -0.025
C68A 0.053 0.109 0.123 0.069 0.017 -0.002
C69A 0.047 0.085 0.079 0.047 0.002 -0.002
C70A 0.046 0.068 0.056 0.035 0.008 0.003
C71A 0.057 0.075 0.034 0.019 0.012 0.018
C72A 0.054 0.114 0.038 -0.002 0.001 0.033
C73A 0.068 0.137 0.053 -0.003 0.002 0.027
C74A 0.089 0.145 0.064 -0.021 0.016 0.035
C75A 0.104 0.128 0.073 -0.038 -0.008 0.043
C76A 0.087 0.107 0.068 -0.043 -0.008 0.034
C77A 0.071 0.114 0.041 -0.020 -0.009 0.047
C78A 0.064 0.052 0.038 -0.009 -0.003 0.018
C1B 0.052 0.088 0.046 0.014 0.006 -0.004
C3B 0.077 0.106 0.035 0.008 0.008 -0.025
C4B 0.044 0.085 0.036 0.008 0.004 0.005
C5B 0.056 0.083 0.040 0.004 0.001 0.008
C6B 0.066 0.088 0.031 0.003 0.007 0.010
C7B 0.170 0.093 0.031 -0.005 0.012 -0.023
C8B 0.180 0.083 0.033 -0.010 0.005 -0.022
C9B 0.066 0.069 0.041 -0.012 0.000 0.007
C10B 0.059 0.072 0.045 -0.009 0.000 0.008
C11B 0.055 0.059 0.038 -0.005 -0.004 0.008
C12B 0.064 0.061 0.048 -0.006 0.003 0.002
C13B 0.068 0.061 0.044 0.005 0.006 0.003
C14B 0.061 0.056 0.038 0.000 0.008 0.011
C15B 0.075 0.061 0.031 0.002 -0.003 0.004
C16B 0.058 0.073 0.033 -0.001 -0.004 0.006
C17B 0.077 0.075 0.036 0.001 0.006 -0.005
C18B 0.077 0.083 0.038 -0.006 -0.002 -0.010
C19B 0.059 0.080 0.039 0.002 -0.002 -0.009
C20B 0.052 0.079 0.044 0.004 0.003 -0.007
C21B 0.108 0.077 0.029 0.001 0.004 -0.020
C23B 0.073 0.074 0.036 0.005 0.008 0.018
C24B 0.076 0.102 0.061 0.005 0.013 0.016
C25B 0.117 0.102 0.091 -0.024 0.062 -0.032
C26B 0.110 0.056 0.050 -0.013 0.022 0.000
C27B 0.116 0.111 0.052 0.025 0.009 0.019
C28B 0.082 0.153 0.051 0.014 0.017 0.013
C29B 0.054 0.077 0.038 -0.008 0.003 0.011
C30B 0.108 0.086 0.102 -0.027 -0.027 0.028
C31B 0.084 0.098 0.106 -0.028 -0.014 0.010
C32B 0.052 0.084 0.044 -0.013 0.007 0.018
C33B 0.088 0.097 0.115 -0.035 -0.027 0.028
C34B 0.065 0.093 0.127 -0.030 -0.017 0.027
C35B 0.075 0.056 0.032 -0.002 -0.004 0.002
C36B 0.076 0.057 0.042 0.009 0.003 0.004
C37B 0.096 0.066 0.040 0.007 0.005 0.012
C38B 0.092 0.040 0.037 -0.008 0.000 0.012
C39B 0.090 0.069 0.041 0.001 -0.011 0.021
C40B 0.075 0.089 0.036 0.002 -0.007 0.010
C41B 0.054 0.095 0.039 0.009 -0.002 -0.015
C42B 0.055 0.102 0.063 0.008 0.006 -0.018
C43B 0.064 0.090 0.062 -0.005 0.011 -0.016
C44B 0.053 0.101 0.054 0.030 -0.004 -0.022
C45B 0.048 0.091 0.072 0.009 -0.004 -0.003
C46B 0.057 0.100 0.066 0.014 -0.007 -0.005
C47B 0.048 0.063 0.037 0.005 -0.001 -0.001
C48B 0.056 0.071 0.035 0.013 -0.002 0.002
C49B 0.062 0.082 0.051 0.016 -0.004 -0.010
C50B 0.074 0.095 0.051 0.033 0.003 0.003
C51B 0.078 0.084 0.039 0.015 -0.001 0.005
C52B 0.063 0.073 0.034 0.007 -0.001 0.008
C53B 0.046 0.074 0.037 0.008 -0.002 0.010
C54B 0.052 0.063 0.026 0.007 0.003 0.010
C55B 0.043 0.059 0.036 -0.012 0.003 0.003
C56B 0.044 0.071 0.037 -0.007 0.003 0.006
C57B 0.054 0.103 0.054 -0.028 0.006 -0.007
C58B 0.048 0.097 0.076 -0.044 -0.002 -0.007
C59B 0.061 0.056 0.081 -0.029 0.007 -0.006
C60B 0.056 0.051 0.061 -0.011 0.003 0.001
C61B 0.053 0.056 0.042 -0.008 0.003 -0.001
C62B 0.046 0.053 0.035 -0.003 -0.002 -0.001
C63B 0.053 0.040 0.033 0.004 0.005 0.001
C64B 0.054 0.056 0.038 0.004 -0.001 0.004
C65B 0.067 0.064 0.039 0.014 0.008 0.003
C66B 0.090 0.068 0.046 0.017 0.022 0.007
C67B 0.104 0.073 0.031 0.004 0.012 0.008
C68B 0.084 0.058 0.033 0.000 0.003 -0.003
C69B 0.059 0.049 0.039 0.005 0.006 0.004
C70B 0.049 0.051 0.032 -0.003 -0.005 0.004
C71B 0.047 0.053 0.037 -0.002 -0.002 -0.004
C72B 0.064 0.060 0.047 -0.006 0.000 -0.011
C73B 0.084 0.057 0.055 0.006 -0.001 -0.025
C74B 0.057 0.060 0.044 -0.001 0.000 -0.014
C75B 0.090 0.068 0.056 -0.013 0.003 -0.030
C76B 0.188 0.084 0.075 -0.024 0.015 -0.056
C77B 0.162 0.086 0.105 -0.009 0.005 -0.042
C78B 0.131 0.081 0.080 0.008 0.008 -0.033
C1C 0.122 0.141 0.124 -0.015 0.030 0.041
C2C 0.114 0.128 0.131 -0.023 0.004 0.054
C3C 0.100 0.074 0.087 -0.005 0.007 0.026
C4C 0.151 0.109 0.167 -0.013 -0.001 0.042
C5C 0.176 0.049 0.165 0.023 0.070 -0.020
C6C 0.134 0.084 0.128 0.022 0.052 -0.040
C7C 0.073 0.160 0.160 0.052 -0.003 -0.055
C8C 0.062 0.059 0.109 0.009 0.019 -0.017
C9G 0.143 0.119 0.081 -0.014 0.029 0.048
C13C 0.095 0.045 0.090 -0.008 0.016 -0.031
C14C 0.099 0.065 0.069 0.009 0.023 -0.024
C15C 0.069 0.048 0.064 0.003 0.017 -0.013
C16C 0.067 0.076 0.083 0.000 0.006 -0.033
C1D 0.055 0.097 0.113 0.026 -0.005 -0.022
C2D 0.072 0.178 0.157 -0.072 0.026 -0.047
C3D 0.085 0.136 0.067 0.022 -0.009 -0.045
C4D 0.063 0.103 0.083 0.011 -0.009 -0.025
C5D 0.143 0.065 0.045 0.005 -0.028 0.003
C6D 0.132 0.100 0.045 0.012 -0.003 0.015
C7D 0.124 0.050 0.032 -0.004 -0.003 0.017
C8D 0.172 0.053 0.057 0.005 -0.002 0.032
C5J 0.100 0.098 0.060 -0.033 0.020 -0.009
C3J 0.096 0.083 0.048 -0.009 0.019 -0.013
C1J 0.146 0.115 0.112 0.041 0.012 0.002
C2J 0.154 0.161 0.117 -0.013 0.052 -0.030
C4J 0.140 0.089 0.080 -0.004 0.043 -0.032
C1S 0.073 0.109 0.052 0.025 0.002 0.006
C2S 0.063 0.089 0.055 0.000 -0.001 0.009
C3S 0.080 0.338 0.176 0.127 0.056 0.023
C4S 0.080 0.072 0.058 0.017 0.007 0.020
Cl1 0.100 0.101 0.105 0.049 -0.026 -0.022
Cl2 0.089 0.107 0.073 0.007 0.011 0.015
Cl3 0.077 0.105 0.059 0.022 0.011 0.008
Cl4 0.071 0.082 0.054 0.000 0.008 0.000
Cl5 0.089 0.087 0.078 0.013 0.011 0.001
Cl6 0.072 0.092 0.060 -0.015 -0.003 0.018
Cl7 0.118 0.168 0.165 0.027 0.056 0.036
Cl8 0.154 0.474 0.242 0.243 0.113 0.166
Cl9 0.105 0.236 0.371 0.078 0.047 0.021
Cl10 0.101 0.054 0.059 0.009 0.009 0.016
Cl11 0.168 0.059 0.080 -0.006 -0.011 0.021
Cl12 0.097 0.188 0.094 0.041 0.029 0.045
Cl1A 0.146 0.088 0.100 -0.037 -0.025 0.027
Cl2A 0.117 0.112 0.130 -0.027 0.032 0.004
Cl3A 0.163 0.141 0.104 0.037 -0.027 0.038
C5S 0.096 0.131 0.039 0.032 0.006 -0.001
Cl1B 0.184 0.103 0.058 -0.009 -0.010 -0.008
Cl3B 0.261 0.119 0.065 -0.009 -0.007 0.034
Cl2B 0.211 0.203 0.105 0.024 0.037 0.017
C6S 0.133 0.093 0.052 -0.012 0.011 0.037
Cl1C 0.447 0.161 0.203 -0.045 0.053 -0.092
Cl2C 0.364 0.387 1.107 0.303 0.461 0.224
Cl3C 0.355 0.586 0.311 0.284 0.118 0.010
C8S 0.546 0.572 0.406 0.371 -0.378 -0.443
C7G 0.111 0.111 0.111 0.000 0.018 0.000
C6G 0.090 0.092 0.100 -0.007 0.022 0.010
C8G 0.192 0.192 0.192 0.000 0.031 0.000
C7H 0.120 0.135 0.126 0.003 0.093 0.026
C6H 0.139 0.109 0.097 -0.025 0.031 0.027
C8H 0.152 0.180 0.161 -0.009 0.031 0.033
C7J 0.194 0.087 0.101 -0.021 0.052 -0.019
C6J 0.123 0.179 0.105 -0.077 0.043 -0.053
C8J 0.137 0.110 0.071 -0.042 0.047 -0.029
C7K 0.123 0.123 0.123 0.000 0.020 0.000
C6K 0.094 0.093 0.092 -0.014 0.013 0.002
C8K 0.104 0.097 0.098 0.000 0.015 0.010
C22B 0.232 0.154 0.132 0.001 -0.021 -0.071

loop_
_atom_type_symbol
_atom_type_description
_atom_type_scat_dispersion_real
_atom_type_scat_dispersion_imag
_atom_type_scat_source
C C 0.0181 0.0091 'International Tables Vol C Tables 4.2.6.8 and 6.1.1.4'
H H 0.0000 0.0000 'International Tables Vol C Tables 4.2.6.8 and 6.1.1.4'
N N 0.0311 0.0180 'International Tables Vol C Tables 4.2.6.8 and 6.1.1.4'
Y Y -0.2670 2.0244 'International Tables Vol C Tables 4.2.6.8 and 6.1.1.4'
Cl Cl 0.3639 0.7018 'International Tables Vol C Tables 4.2.6.8 and 6.1.1.4'

loop_
_geom_angle_atom_site_label_1
_geom_angle_atom_site_label_2
_geom_angle_atom_site_label_3
_geom_angle
N12A Y1 N6A 70.67(16)
N12A Y1 N4A 80.90(16)
N6A Y1 N4A 82.49(16)
N12A Y1 N8A 110.29(16)
N6A Y1 N8A 70.62(17)
N4A Y1 N8A 144.33(17)
N12A Y1 N10A 71.01(17)
N6A Y1 N10A 109.85(15)
N4A Y1 N10A 142.46(17)
N8A Y1 N10A 71.01(18)
N12A Y1 N3A 82.84(15)
N6A Y1 N3A 146.31(16)
N4A Y1 N3A 72.86(16)
N8A Y1 N3A 140.42(17)
N10A Y1 N3A 79.24(16)
N12A Y1 N5A 143.82(17)
N6A Y1 N5A 81.74(15)
N4A Y1 N5A 72.51(15)
N8A Y1 N5A 80.60(16)
N10A Y1 N5A 142.67(17)
N3A Y1 N5A 111.18(14)
N12A Y1 C21A 144.77(16)
N6A Y1 C21A 144.25(16)
N4A Y1 C21A 103.79(17)
N8A Y1 C21A 86.42(16)
N10A Y1 C21A 86.73(16)
N3A Y1 C21A 66.01(15)
N5A Y1 C21A 67.37(16)
N6B Y2 N12B 70.77(17)
N6B Y2 N10B 109.57(17)
N12B Y2 N10B 71.52(16)
N6B Y2 N8B 70.93(16)
N12B Y2 N8B 110.45(16)
N10B Y2 N8B 69.97(17)
N6B Y2 N4B 141.60(16)
N12B Y2 N4B 80.17(18)
N10B Y2 N4B 83.23(17)
N8B Y2 N4B 145.07(17)
N6B Y2 N3B 143.26(19)
N12B Y2 N3B 143.85(19)
N10B Y2 N3B 81.83(17)
N8B Y2 N3B 81.46(18)
N4B Y2 N3B 72.67(19)
N6B Y2 N5B 80.59(19)
N12B Y2 N5B 82.23(18)
N10B Y2 N5B 145.89(18)
N8B Y2 N5B 141.82(19)
N4B Y2 N5B 70.89(19)
N3B Y2 N5B 109.89(19)
N6B Y2 C21B 84.8(2)
N12B Y2 C21B 143.78(18)
N10B Y2 C21B 143.80(17)
N8B Y2 C21B 84.9(2)
N4B Y2 C21B 106.3(2)
N3B Y2 C21B 68.7(2)
N5B Y2 C21B 67.35(19)
C2A N2A C4A 108.7(5)
C2A N2A C22A 120.9(5)
C4A N2A C22A 129.6(5)
C9A N3A C6A 107.1(5)
C9A N3A Y1 122.9(4)
C6A N3A Y1 127.9(4)
C14A N4A C11A 106.7(5)
C14A N4A Y1 122.1(3)
C11A N4A Y1 122.0(4)
C16A N5A C19A 106.0(5)
C16A N5A Y1 122.4(4)
C19A N5A Y1 128.8(4)
C55A N6A C62A 107.0(5)
C55A N6A Y1 124.9(4)
C62A N6A Y1 124.4(4)
C63A N7A C62A 123.2(6)
C70A N8A C63A 107.3(5)
C70A N8A Y1 125.2(4)
C63A N8A Y1 122.7(4)
C71A N9A C70A 124.3(6)
C71A N10A C78A 107.6(5)
C71A N10A Y1 125.7(4)
C78A N10A Y1 123.6(4)
C47A N11A C78A 122.9(5)
C54A N12A C47A 107.4(5)
C54A N12A Y1 124.4(4)
C47A N12A Y1 123.0(4)
C54A N13A C55A 122.4(5)
C3B N2B C1B 108.3(8)
C3B N2B C22B 119.7(9)
C1B N2B C22B 126.1(10)
C9B N3B C6B 107.3(6)
C9B N3B Y2 121.9(4)
C6B N3B Y2 127.0(5)
C11B N4B C14B 105.9(6)
C11B N4B Y2 122.9(4)
C14B N4B Y2 124.4(4)
C16B N5B C19B 106.5(5)
C16B N5B Y2 121.7(4)
C19B N5B Y2 124.7(4)
C74B N6B C71B 107.2(5)
C74B N6B Y2 124.2(4)
C71B N6B Y2 123.6(4)
C47B N7B C74B 123.0(6)
C54B N8B C47B 106.8(5)
C54B N8B Y2 125.3(4)
C47B N8B Y2 123.1(4)
C55B N9B C54B 123.4(5)
C55B N10B C62B 107.0(5)
C55B N10B Y2 125.3(4)
C62B N10B Y2 123.0(3)
C62B N11B C63B 123.1(5)
C63B N12B C70B 108.0(5)
C63B N12B Y2 124.1(4)
C70B N12B Y2 123.5(4)
C70B N13B C71B 122.5(5)
C20A C1A C2A 126.4(5)
C20A C1A C21A 129.3(6)
C2A C1A C21A 104.3(5)
N2A C2A C1A 110.8(5)
N2A C2A H2A 124.6
C1A C2A H2A 124.6
C21A C4A N2A 107.6(5)
C21A C4A C5A 127.4(6)
N2A C4A C5A 125.0(5)
C6A C5A C4A 120.0(6)
C6A C5A C41A 120.6(6)
C4A C5A C41A 118.8(5)
C5A C6A N3A 128.0(5)
C5A C6A C7A 123.7(6)
N3A C6A C7A 107.9(5)
C8A C7A C6A 108.2(6)
C8A C7A H7A 125.9
C6A C7A H7A 125.9
C7A C8A C9A 108.3(6)
C7A C8A H8A 125.8
C9A C8A H8A 125.8
N3A C9A C10A 128.3(6)
N3A C9A C8A 108.4(6)
C10A C9A C8A 123.2(5)
C11A C10A C9A 124.3(5)
C11A C10A C23A 117.1(5)
C9A C10A C23A 118.0(5)
C10A C11A N4A 126.6(6)
C10A C11A C12A 125.3(5)
N4A C11A C12A 108.0(5)
C13A C12A C11A 107.9(5)
C13A C12A H12A 126.0
C11A C12A H12A 126.0
C12A C13A C14A 108.4(6)
C12A C13A H13A 125.8
C14A C13A H13A 125.8
N4A C14A C15A 125.6(5)
N4A C14A C13A 108.5(5)
C15A C14A C13A 125.8(6)
C14A C15A C16A 124.7(5)
C14A C15A C29A 115.8(5)
C16A C15A C29A 119.1(5)
N5A C16A C15A 127.1(5)
N5A C16A C17A 109.8(5)
C15A C16A C17A 122.9(6)
C18A C17A C16A 107.2(6)
C18A C17A H17A 126.4
C16A C17A H17A 126.4
C17A C18A C19A 107.6(6)
C17A C18A H18A 126.2
C19A C18A H18A 126.2
N5A C19A C20A 126.1(5)
N5A C19A C18A 109.3(5)
C20A C19A C18A 124.5(5)
C1A C20A C19A 121.8(5)
C1A C20A C35A 117.5(6)
C19A C20A C35A 120.7(5)
C4A C21A C1A 108.6(5)
C4A C21A Y1 109.3(4)
C1A C21A Y1 107.6(4)
C4A C21A H21A 125.7
C1A C21A H21A 125.7
Y1 C21A H21A 57.2
N2A C22A H22A 109.5
N2A C22A H22B 109.5
H22A C22A H22B 109.5
N2A C22A H22C 109.5
H22A C22A H22C 109.5
H22B C22A H22C 109.5
C24A C23A C28A 120.0
C24A C23A C10A 120.6(3)
C28A C23A C10A 119.4(3)
C25A C24A C23A 120.0
C25A C24A H24A 120.0
C23A C24A H24A 120.0
C24A C25A C26A 120.0
C24A C25A H25A 120.0
C26A C25A H25A 120.0
C27A C26A C25A 120.0
C27A C26A C8C 121.6(5)
C25A C26A C8C 118.4(5)
C26A C27A C28A 120.0
C26A C27A H27A 120.0
C28A C27A H27A 120.0
C27A C28A C23A 120.0
C27A C28A H28A 120.0
C23A C28A H28A 120.0
C34A C29A C30A 116.7(6)
C34A C29A C15A 121.4(5)
C30A C29A C15A 121.9(6)
C31A C30A C29A 121.5(6)
C31A C30A H30A 119.2
C29A C30A H30A 119.2
C32A C31A C30A 121.8(6)
C32A C31A H31A 119.1
C30A C31A H31A 119.1
C31A C32A C33A 116.3(7)
C31A C32A C9G 122.1(7)
C33A C32A C9G 121.6(7)
C34A C33A C32A 122.6(7)
C34A C33A H33A 118.7
C32A C33A H33A 118.7
C33A C34A C29A 120.7(6)
C33A C34A H34A 119.6
C29A C34A H34A 119.6
C40A C35A C36A 118.6(6)
C40A C35A C20A 120.3(5)
C36A C35A C20A 121.0(6)
C37A C36A C35A 120.6(6)
C37A C36A H36A 119.7
C35A C36A H36A 119.7
C38A C37A C36A 121.6(6)
C38A C37A H37A 119.2
C36A C37A H37A 119.2
C37A C38A C39A 117.7(6)
C37A C38A C15C 121.1(6)
C39A C38A C15C 121.2(6)
C40A C39A C38A 120.9(6)
C40A C39A H39A 119.6
C38A C39A H39A 119.6
C35A C40A C39A 120.6(6)
C35A C40A H40A 119.7
C39A C40A H40A 119.7
C42A C41A C46A 117.7(6)
C42A C41A C5A 122.6(6)
C46A C41A C5A 119.7(6)
C43A C42A C41A 121.0(6)
C43A C42A H42A 119.5
C41A C42A H42A 119.5
C42A C43A C44A 121.4(6)
C42A C43A H43A 119.3
C44A C43A H43A 119.3
C45A C44A C43A 116.8(7)
C45A C44A C3C 122.0(7)
C43A C44A C3C 121.2(7)
C46A C45A C44A 121.2(6)
C46A C45A H45A 119.4
C44A C45A H45A 119.4
C45A C46A C41A 122.0(6)
C45A C46A H46A 119.0
C41A C46A H46A 119.0
N11A C47A N12A 128.2(6)
N11A C47A C48A 121.8(6)
N12A C47A C48A 109.7(6)
C53A C48A C49A 119.7(7)
C53A C48A C47A 107.2(5)
C49A C48A C47A 133.0(7)
C50A C49A C48A 117.8(8)
C50A C49A H49A 121.1
C48A C49A H49A 121.1
C51A C50A C49A 122.2(7)
C51A C50A H50A 118.9
C49A C50A H50A 118.9
C50A C51A C52A 122.3(8)
C50A C51A H51A 118.8
C52A C51A H51A 118.8
C53A C52A C51A 115.6(9)
C53A C52A H52A 122.2
C51A C52A H52A 122.2
C52A C53A C48A 122.4(7)
C52A C53A C54A 132.2(7)
C48A C53A C54A 105.4(6)
N13A C54A N12A 128.3(5)
N13A C54A C53A 121.4(6)
N12A C54A C53A 110.1(5)
N13A C55A N6A 127.8(5)
N13A C55A C56A 121.2(5)
N6A C55A C56A 110.9(5)
C57A C56A C61A 121.3(7)
C57A C56A C55A 133.6(7)
C61A C56A C55A 105.1(6)
C58A C57A C56A 119.8(8)
C58A C57A H57A 120.1
C56A C57A H57A 120.1
C57A C58A C59A 120.0(8)
C57A C58A H58A 120.0
C59A C58A H58A 120.0
C60A C59A C58A 122.0(7)
C60A C59A H59A 119.0
C58A C59A H59A 119.0
C59A C60A C61A 116.4(9)
C59A C60A H60A 121.8
C61A C60A H60A 121.8
C56A C61A C60A 120.5(7)
C56A C61A C62A 107.5(5)
C60A C61A C62A 131.9(8)
N7A C62A N6A 127.8(6)
N7A C62A C61A 122.6(6)
N6A C62A C61A 109.4(6)
N7A C63A N8A 128.2(6)
N7A C63A C64A 121.9(6)
N8A C63A C64A 109.4(6)
C69A C64A C65A 122.1(8)
C69A C64A C63A 106.5(6)
C65A C64A C63A 131.2(9)
C66A C65A C64A 116.6(10)
C66A C65A H65A 121.7
C64A C65A H65A 121.7
C67A C66A C65A 121.9(10)
C67A C66A H66A 119.1
C65A C66A H66A 119.1
C66A C67A C68A 122.9(9)
C66A C67A H67A 118.5
C68A C67A H67A 118.5
C69A C68A C67A 116.8(11)
C69A C68A H68A 121.6
C67A C68A H68A 121.6
C68A C69A C64A 119.6(9)
C68A C69A C70A 134.5(9)
C64A C69A C70A 105.9(6)
N9A C70A N8A 126.7(6)
N9A C70A C69A 121.9(6)
N8A C70A C69A 110.9(7)
N9A C71A N10A 127.8(6)
N9A C71A C72A 122.2(6)
N10A C71A C72A 109.8(7)
C73A C72A C77A 119.9(8)
C73A C72A C71A 133.7(9)
C77A C72A C71A 106.3(6)
C72A C73A C74A 117.8(10)
C72A C73A H73A 121.1
C74A C73A H73A 121.1
C75A C74A C73A 120.9(9)
C75A C74A H74A 119.5
C73A C74A H74A 119.5
C74A C75A C76A 123.4(10)
C74A C75A H75A 118.3
C76A C75A H75A 118.3
C75A C76A C77A 116.1(11)
C75A C76A H76A 122.0
C77A C76A H76A 122.0
C76A C77A C72A 121.8(8)
C76A C77A C78A 131.9(10)
C72A C77A C78A 106.2(7)
N11A C78A N10A 128.4(6)
N11A C78A C77A 121.6(7)
N10A C78A C77A 109.8(7)
C21B C1B N2B 107.1(6)
C21B C1B C20B 128.1(7)
N2B C1B C20B 124.8(8)
N2B C3B C4B 109.1(6)
N2B C3B H3B 125.4
C4B C3B H3B 125.4
C21B C4B C3B 105.7(6)
C21B C4B C5B 128.4(7)
C3B C4B C5B 125.9(6)
C6B C5B C4B 123.3(6)
C6B C5B C23B 119.3(6)
C4B C5B C23B 117.3(7)
N3B C6B C5B 126.3(6)
N3B C6B C7B 107.6(7)
C5B C6B C7B 125.9(7)
C8B C7B C6B 109.3(7)
C8B C7B H7B 125.3
C6B C7B H7B 125.3
C7B C8B C9B 107.2(8)
C7B C8B H8B 126.4
C9B C8B H8B 126.4
N3B C9B C10B 127.7(6)
N3B C9B C8B 108.5(7)
C10B C9B C8B 123.7(7)
C9B C10B C11B 125.0(7)
C9B C10B C29B 115.8(6)
C11B C10B C29B 118.8(6)
N4B C11B C10B 125.6(7)
N4B C11B C12B 109.6(5)
C10B C11B C12B 124.7(6)
C13B C12B C11B 107.8(6)
C13B C12B H12B 126.1
C11B C12B H12B 126.1
C12B C13B C14B 107.4(6)
C12B C13B H13B 126.3
C14B C13B H13B 126.3
N4B C14B C15B 126.6(6)
N4B C14B C13B 108.9(6)
C15B C14B C13B 124.4(6)
C14B C15B C16B 123.6(6)
C14B C15B C35B 118.8(6)
C16B C15B C35B 116.9(6)
N5B C16B C15B 127.8(6)
N5B C16B C17B 108.9(6)
C15B C16B C17B 123.2(6)
C18B C17B C16B 108.5(6)
C18B C17B H17B 125.7
C16B C17B H17B 125.7
C17B C18B C19B 106.2(7)
C17B C18B H18B 126.9
C19B C18B H18B 126.9
N5B C19B C20B 127.0(6)
N5B C19B C18B 109.3(6)
C20B C19B C18B 123.7(7)
C19B C20B C1B 122.5(7)
C19B C20B C41B 118.0(6)
C1B C20B C41B 118.8(6)
C1B C21B C4B 109.5(7)
C1B C21B Y2 116.8(6)
C4B C21B Y2 114.6(5)
C1B C21B H21B 125.2
C4B C21B H21B 125.2
Y2 C21B H21B 41.3
C28B C23B C24B 115.4(7)
C28B C23B C5B 124.3(7)
C24B C23B C5B 120.1(6)
C23B C24B C25B 120.4(8)
C23B C24B H24B 119.8
C25B C24B H24B 119.8
C26B C25B C24B 119.5(9)
C26B C25B H25B 120.3
C24B C25B H25B 120.3
C27B C26B C25B 117.9(8)
C27B C26B C4J 119.4(9)
C25B C26B C4J 122.4(9)
C26B C27B C28B 124.0(9)
C26B C27B H27B 118.0
C28B C27B H27B 118.0
C27B C28B C23B 122.6(10)
C27B C28B H28B 118.7
C23B C28B H28B 118.7
C30B C29B C34B 120.0
C30B C29B C10B 120.1(4)
C34B C29B C10B 119.9(4)
C31B C30B C29B 120.0
C31B C30B H30B 120.0
C29B C30B H30B 120.0
C30B C31B C32B 120.0
C30B C31B H31B 120.0
C32B C31B H31B 120.0
C33B C32B C31B 120.0
C33B C32B C5J 119.3(4)
C31B C32B C5J 120.7(4)
C32B C33B C34B 120.0
C32B C33B H33B 120.0
C34B C33B H33B 120.0
C33B C34B C29B 120.0
C33B C34B H34B 120.0
C29B C34B H34B 120.0
C36B C35B C40B 118.7(6)
C36B C35B C15B 122.3(6)
C40B C35B C15B 118.8(7)
C35B C36B C37B 121.1(7)
C35B C36B H36B 119.4
C37B C36B H36B 119.4
C38B C37B C36B 120.3(8)
C38B C37B H37B 119.8
C36B C37B H37B 119.8
C39B C38B C37B 116.6(6)
C39B C38B C7D 119.8(7)
C37B C38B C7D 123.6(7)
C40B C39B C38B 122.4(7)
C40B C39B H39B 118.8
C38B C39B H39B 118.8
C39B C40B C35B 120.7(8)
C39B C40B H40B 119.6
C35B C40B H40B 119.6
C42B C41B C46B 118.8(7)
C42B C41B C20B 122.5(7)
C46B C41B C20B 118.7(8)
C41B C42B C43B 119.8(8)
C41B C42B H42B 120.1
C43B C42B H42B 120.1
C44B C43B C42B 121.8(9)
C44B C43B H43B 119.1
C42B C43B H43B 119.1
C43B C44B C45B 117.9(7)
C43B C44B C4D 121.9(9)
C45B C44B C4D 120.2(7)
C46B C45B C44B 120.7(8)
C46B C45B H45B 119.7
C44B C45B H45B 119.7
C45B C46B C41B 121.0(9)
C45B C46B H46B 119.5
C41B C46B H46B 119.5
N7B C47B N8B 128.2(5)
N7B C47B C48B 121.7(6)
N8B C47B C48B 110.0(5)
C49B C48B C53B 120.9(6)
C49B C48B C47B 132.7(7)
C53B C48B C47B 106.5(6)
C48B C49B C50B 117.7(7)
C48B C49B H49B 121.1
C50B C49B H49B 121.1
C51B C50B C49B 120.7(7)
C51B C50B H50B 119.6
C49B C50B H50B 119.6
C50B C51B C52B 122.1(6)
C50B C51B H51B 118.9
C52B C51B H51B 118.9
C51B C52B C53B 116.6(7)
C51B C52B H52B 121.7
C53B C52B H52B 121.7
C48B C53B C52B 122.0(6)
C48B C53B C54B 106.4(5)
C52B C53B C54B 131.6(7)
N9B C54B N8B 126.6(5)
N9B C54B C53B 123.3(5)
N8B C54B C53B 110.1(6)
N9B C55B N10B 127.1(6)
N9B C55B C56B 121.6(5)
N10B C55B C56B 111.0(5)
C57B C56B C61B 119.8(7)
C57B C56B C55B 133.8(6)
C61B C56B C55B 106.4(5)
C58B C57B C56B 117.3(7)
C58B C57B H57B 121.4
C56B C57B H57B 121.4
C57B C58B C59B 121.7(6)
C57B C58B H58B 119.1
C59B C58B H58B 119.1
C60B C59B C58B 121.0(7)
C60B C59B H59B 119.5
C58B C59B H59B 119.5
C61B C60B C59B 117.3(7)
C61B C60B H60B 121.3
C59B C60B H60B 121.3
C60B C61B C56B 122.8(6)
C60B C61B C62B 131.8(6)
C56B C61B C62B 105.4(6)
N11B C62B N10B 128.7(5)
N11B C62B C61B 121.1(6)
N10B C62B C61B 110.1(5)
N11B C63B N12B 128.0(5)
N11B C63B C64B 121.8(5)
N12B C63B C64B 110.1(5)
C65B C64B C69B 120.6(6)
C65B C64B C63B 133.1(6)
C69B C64B C63B 106.2(5)
C66B C65B C64B 118.3(7)
C66B C65B H65B 120.8
C64B C65B H65B 120.8
C65B C66B C67B 121.6(7)
C65B C66B H66B 119.2
C67B C66B H66B 119.2
C68B C67B C66B 120.3(6)
C68B C67B H67B 119.8
C66B C67B H67B 119.8
C69B C68B C67B 117.9(7)
C69B C68B H68B 121.0
C67B C68B H68B 121.0
C68B C69B C64B 121.0(6)
C68B C69B C70B 132.5(6)
C64B C69B C70B 106.5(5)
N13B C70B N12B 128.7(5)
N13B C70B C69B 122.4(5)
N12B C70B C69B 108.8(5)
N13B C71B N6B 128.2(6)
N13B C71B C72B 121.8(6)
N6B C71B C72B 109.7(5)
C73B C72B C75B 120.2(7)
C73B C72B C71B 107.0(6)
C75B C72B C71B 132.8(7)
C78B C73B C72B 121.9(7)
C78B C73B C74B 132.1(7)
C72B C73B C74B 106.0(6)
N7B C74B N6B 127.7(6)
N7B C74B C73B 121.8(6)
N6B C74B C73B 110.2(5)
C76B C75B C72B 117.6(8)
C76B C75B H75B 121.2
C72B C75B H75B 121.2
C75B C76B C77B 121.7(9)
C75B C76B H76B 119.1
C77B C76B H76B 119.1
C78B C77B C76B 122.1(10)
C78B C77B H77B 118.9
C76B C77B H77B 118.9
C77B C78B C73B 116.3(9)
C77B C78B H78B 121.9
C73B C78B H78B 121.9
C3C C1C H1C1 109.5
C3C C1C H1C2 109.0
H1C1 C1C H1C2 109.5
C3C C1C H1C3 109.9
H1C1 C1C H1C3 109.5
H1C2 C1C H1C3 109.5
C3C C2C H2C1 109.8
C3C C2C H2C2 110.3
H2C1 C2C H2C2 109.5
C3C C2C H2C3 108.3
H2C1 C2C H2C3 109.5
H2C2 C2C H2C3 109.5
C2C C3C C4C 109.9(10)
C2C C3C C1C 114.3(11)
C4C C3C C1C 99.4(10)
C2C C3C C44A 113.3(8)
C4C C3C C44A 109.8(10)
C1C C3C C44A 109.3(8)
C3C C4C H4C1 108.2
C3C C4C H4C2 109.9
H4C1 C4C H4C2 109.5
C3C C4C H4C3 110.3
H4C1 C4C H4C3 109.5
H4C2 C4C H4C3 109.5
C8C C5C H5C1 108.7
C8C C5C H5C2 109.9
H5C1 C5C H5C2 109.5
C8C C5C H5C3 109.9
H5C1 C5C H5C3 109.5
H5C2 C5C H5C3 109.5
C8C C6C H6C1 109.3
C8C C6C H6C2 109.3
H6C1 C6C H6C2 109.5
C8C C6C H6C3 109.8
H6C1 C6C H6C3 109.5
H6C2 C6C H6C3 109.5
C8C C7C H7C1 110.1
C8C C7C H7C2 108.8
H7C1 C7C H7C2 109.5
C8C C7C H7C3 109.5
H7C1 C7C H7C3 109.5
H7C2 C7C H7C3 109.5
C7C C8C C5C 113.1(10)
C7C C8C C6C 104.7(9)
C5C C8C C6C 106.9(9)
C7C C8C C26A 110.8(8)
C5C C8C C26A 109.6(7)
C6C C8C C26A 111.7(7)
C7H C9G C32A 113.6(8)
C7H C9G C6G 126.2(14)
C32A C9G C6G 117.2(14)
C7H C9G C6H 111.3(9)
C32A C9G C6H 108.8(9)
C6G C9G C6H 35.1(11)
C7H C9G C7G 40.9(13)
C32A C9G C7G 105.7(15)
C6G C9G C7G 106.9(12)
C6H C9G C7G 77.4(13)
C7H C9G C8G 68.0(16)
C32A C9G C8G 108.9(19)
C6G C9G C8G 109.3(13)
C6H C9G C8G 138.3(17)
C7G C9G C8G 108.5(13)
C7H C9G C8H 112.0(10)
C32A C9G C8H 105.4(10)
C6G C9G C8H 70.2(13)
C6H C9G C8H 105.2(10)
C7G C9G C8H 145.8(16)
C8G C9G C8H 47.1(15)
C15C C13C H13C 109.6
C15C C13C H13D 109.2
H13C C13C H13D 109.5
C15C C13C H13E 109.6
H13C C13C H13E 109.5
H13D C13C H13E 109.5
C15C C14C H14A 109.2
C15C C14C H14B 109.6
H14A C14C H14B 109.5
C15C C14C H14C 109.5
H14A C14C H14C 109.5
H14B C14C H14C 109.5
C16C C15C C13C 108.2(7)
C16C C15C C38A 112.8(6)
C13C C15C C38A 110.4(6)
C16C C15C C14C 108.8(7)
C13C C15C C14C 109.5(6)
C38A C15C C14C 107.0(6)
C15C C16C H16A 109.6
C15C C16C H16B 109.4
H16A C16C H16B 109.5
C15C C16C H16C 109.4
H16A C16C H16C 109.5
H16B C16C H16C 109.5
C4D C1D H1D1 110.0
C4D C1D H1D2 109.0
H1D1 C1D H1D2 109.5
C4D C1D H1D3 109.5
H1D1 C1D H1D3 109.5
H1D2 C1D H1D3 109.5
C4D C2D H2D1 109.0
C4D C2D H2D2 109.4
H2D1 C2D H2D2 109.5
C4D C2D H2D3 109.9
H2D1 C2D H2D3 109.5
H2D2 C2D H2D3 109.5
C4D C3D H3D1 110.0
C4D C3D H3D2 108.9
H3D1 C3D H3D2 109.5
C4D C3D H3D3 109.5
H3D1 C3D H3D3 109.5
H3D2 C3D H3D3 109.5
C2D C4D C44B 113.3(8)
C2D C4D C1D 107.9(9)
C44B C4D C1D 109.6(7)
C2D C4D C3D 111.7(10)
C44B C4D C3D 108.0(8)
C1D C4D C3D 106.0(8)
C7D C5D H5D1 109.3
C7D C5D H5D2 109.7
H5D1 C5D H5D2 109.5
C7D C5D H5D3 109.4
H5D1 C5D H5D3 109.5
H5D2 C5D H5D3 109.5
C7D C6D H6D1 109.3
C7D C6D H6D2 109.5
H6D1 C6D H6D2 109.5
C7D C6D H6D3 109.6
H6D1 C6D H6D3 109.5
H6D2 C6D H6D3 109.5
C38B C7D C6D 111.0(7)
C38B C7D C8D 110.1(6)
C6D C7D C8D 110.0(8)
C38B C7D C5D 109.8(6)
C6D C7D C5D 107.2(7)
C8D C7D C5D 108.7(8)
C7D C8D H8D1 109.1
C7D C8D H8D2 109.6
H8D1 C8D H8D2 109.5
C7D C8D H8D3 109.7
H8D1 C8D H8D3 109.5
H8D2 C8D H8D3 109.5
C7J C5J C6K 137.1(17)
C7J C5J C7K 50.4(14)
C6K C5J C7K 110.3(13)
C7J C5J C8K 60.2(14)
C6K C5J C8K 110.0(12)
C7K C5J C8K 109.1(13)
C7J C5J C8J 108.8(8)
C6K C5J C8J 58.8(12)
C7K C5J C8J 140.3(18)
C8K C5J C8J 53.8(13)
C7J C5J C6J 108.0(9)
C6K C5J C6J 51.2(12)
C7K C5J C6J 62.1(13)
C8K C5J C6J 141.5(16)
C8J C5J C6J 107.0(8)
C7J C5J C32B 114.3(7)
C6K C5J C32B 108.5(16)
C7K C5J C32B 112.2(17)
C8K C5J C32B 106.6(16)
C8J C5J C32B 107.2(7)
C6J C5J C32B 111.3(8)
C7J C5J H7K1 22.1
C6K C5J H7K1 143.5
C7K C5J H7K1 36.4
C8K C5J H7K1 80.2
C8J C5J H7K1 130.8
C6J C5J H7K1 98.6
C32B C5J H7K1 101.3
C7J C5J H6K3 130.0
C6K C5J H6K3 37.1
C7K C5J H6K3 82.9
C8K C5J H6K3 145.3
C8J C5J H6K3 95.9
C6J C5J H6K3 22.0
C32B C5J H6K3 97.8
H7K1 C5J H6K3 119.1
C7J C5J H8K1 96.9
C6K C5J H8K1 83.0
C7K C5J H8K1 144.1
C8K C5J H8K1 36.7
C8J C5J H8K1 25.4
C6J C5J H8K1 132.4
C32B C5J H8K1 93.2
H7K1 C5J H8K1 116.5
H6K3 C5J H8K1 119.4
C4J C3J H3J1 108.6
C4J C3J H3J2 109.5
H3J1 C3J H3J2 109.5
C4J C3J H3J3 110.3
H3J1 C3J H3J3 109.5
H3J2 C3J H3J3 109.5
C4J C1J H1J1 109.1
C4J C1J H1J2 109.2
H1J1 C1J H1J2 109.5
C4J C1J H1J3 110.1
H1J1 C1J H1J3 109.5
H1J2 C1J H1J3 109.5
C4J C2J H2J1 112.4
C4J C2J H2J2 104.8
H2J1 C2J H2J2 109.5
C4J C2J H2J3 111.2
H2J1 C2J H2J3 109.5
H2J2 C2J H2J3 109.5
C2J C4J C3J 111.8(11)
C2J C4J C26B 111.2(10)
C3J C4J C26B 110.3(8)
C2J C4J C1J 106.5(11)
C3J C4J C1J 108.3(9)
C26B C4J C1J 108.7(9)
Cl1 C1S Cl3 112.0(5)
Cl1 C1S Cl2 109.6(5)
Cl3 C1S Cl2 109.7(5)
Cl1 C1S H1S 108.5
Cl3 C1S H1S 108.5
Cl2 C1S H1S 108.5
Cl6 C2S Cl5 110.8(4)
Cl6 C2S Cl4 111.0(5)
Cl5 C2S Cl4 110.3(5)
Cl6 C2S H2S 108.2
Cl5 C2S H2S 108.2
Cl4 C2S H2S 108.2
Cl7 C3S Cl8 111.6(6)
Cl7 C3S Cl9 110.9(6)
Cl8 C3S Cl9 109.0(6)
Cl7 C3S H3S 108.3
Cl8 C3S H3S 108.5
Cl9 C3S H3S 108.4
Cl12 C4S Cl10 112.4(5)
Cl12 C4S Cl11 108.8(5)
Cl10 C4S Cl11 107.9(5)
Cl12 C4S H4S 109.2
Cl10 C4S H4S 109.1
Cl11 C4S H4S 109.3
C5S Cl1A H6S 125.7
Cl3A C5S Cl1A 112.2(7)
Cl3A C5S Cl2A 111.9(7)
Cl1A C5S Cl2A 113.5(7)
Cl3A C5S H5S 106.0
Cl1A C5S H5S 106.2
Cl2A C5S H5S 106.2
C6S Cl1B H5S 103.2
Cl2B C6S Cl3B 107.7(7)
Cl2B C6S Cl1B 109.6(7)
Cl3B C6S Cl1B 111.0(6)
Cl2B C6S H6S 109.1
Cl3B C6S H6S 109.8
Cl1B C6S H6S 109.5
Cl2C C8S Cl3C 109.5(9)
Cl2C C8S Cl1C 106.8(8)
Cl3C C8S Cl1C 106.0(7)
Cl2C C8S H8S 115.7
Cl3C C8S H8S 109.0
Cl1C C8S H8S 109.5
C9G C7G H7G1 92.1
C9G C7G H7G2 131.2
H7G1 C7G H7G2 109.5
C9G C7G H7G3 102.9
H7G1 C7G H7G3 109.5
H7G2 C7G H7G3 109.5
C9G C7G H7H1 81.5
H7G1 C7G H7H1 82.3
H7G2 C7G H7H1 142.6
H7G3 C7G H7H1 35.6
C9G C7G H7H3 117.2
H7G1 C7G H7H3 28.5
H7G2 C7G H7H3 98.7
H7G3 C7G H7H3 89.7
H7H1 C7G H7H3 74.7
C9G C6G H6G1 112.4
C9G C6G H6G2 92.2
H6G1 C6G H6G2 109.5
C9G C6G H6G3 122.1
H6G1 C6G H6G3 109.5
H6G2 C6G H6G3 109.5
C9G C6G H6H1 103.6
H6G1 C6G H6H1 129.8
H6G2 C6G H6H1 33.8
H6G3 C6G H6H1 76.6
C9G C6G H6H2 104.3
H6G1 C6G H6H2 52.7
H6G2 C6G H6H2 57.5
H6G3 C6G H6H2 132.9
H6H1 C6G H6H2 85.8
C9G C8G H8G1 124.8
C9G C8G H8G2 112.7
H8G1 C8G H8G2 109.5
C9G C8G H8G3 88.2
H8G1 C8G H8G3 109.5
H8G2 C8G H8G3 109.5
C9G C8G H7H2 82.4
H8G1 C8G H7H2 61.4
H8G2 C8G H7H2 92.9
H8G3 C8G H7H2 157.7
C9G C8G H8H2 106.1
H8G1 C8G H8H2 94.4
H8G2 C8G H8H2 106.2
H8G3 C8G H8H2 18.6
H7H2 C8G H8H2 153.5
C9G C7H H7G1 98.5
C9G C7H H7G3 92.8
H7G1 C7H H7G3 97.2
C9G C7H H7H1 105.9
H7G1 C7H H7H1 138.4
H7G3 C7H H7H1 49.2
C9G C7H H7H2 104.6
H7G1 C7H H7H2 95.9
H7G3 C7H H7H2 156.3
H7H1 C7H H7H2 109.5
C9G C7H H7H3 117.6
H7G1 C7H H7H3 29.1
H7G3 C7H H7H3 75.0
H7H1 C7H H7H3 109.5
H7H2 C7H H7H3 109.5
C9G C6H H6G1 87.5
C9G C6H H6G2 137.9
H6G1 C6H H6G2 95.4
C9G C6H H6H1 113.5
H6G1 C6H H6H1 100.0
H6G2 C6H H6H1 24.6
C9G C6H H6H2 115.9
H6G1 C6H H6H2 39.3
H6G2 C6H H6H2 90.5
H6H1 C6H H6H2 109.5
C9G C6H H6H3 98.3
H6G1 C6H H6H3 144.3
H6G2 C6H H6H3 103.0
H6H1 C6H H6H3 109.5
H6H2 C6H H6H3 109.5
C9G C8H H8G3 104.0
C9G C8H H8H1 101.4
H8G3 C8H H8H1 119.3
C9G C8H H8H2 121.1
H8G3 C8H H8H2 17.4
H8H1 C8H H8H2 109.5
C9G C8H H8H3 105.3
H8G3 C8H H8H3 115.2
H8H1 C8H H8H3 109.5
H8H2 C8H H8H3 109.5
C5J C7J H7J1 115.2
C5J C7J H7J2 109.6
H7J1 C7J H7J2 109.5
C5J C7J H7J3 103.4
H7J1 C7J H7J3 109.5
H7J2 C7J H7J3 109.5
C5J C7J H7K1 81.4
H7J1 C7J H7K1 33.8
H7J2 C7J H7K1 123.5
H7J3 C7J H7K1 121.8
C5J C6J H6J1 116.2
C5J C6J H6J2 109.7
H6J1 C6J H6J2 109.5
C5J C6J H6J3 102.1
H6J1 C6J H6J3 109.5
H6J2 C6J H6J3 109.5
C5J C6J H6K3 73.5
H6J1 C6J H6K3 43.1
H6J2 C6J H6K3 122.4
H6J3 C6J H6K3 126.4
C5J C8J H8J1 103.1
C5J C8J H8J2 116.1
H8J1 C8J H8J2 109.5
C5J C8J H8J3 108.9
H8J1 C8J H8J3 109.5
H8J2 C8J H8J3 109.5
C5J C8J H8K1 76.6
H8J1 C8J H8K1 119.5
H8J2 C8J H8K1 39.5
H8J3 C8J H8K1 128.1
C5J C7K H7J1 98.4
C5J C7K H6J3 88.7
H7J1 C7K H6J3 152.8
C5J C7K H7K1 72.7
H7J1 C7K H7K1 26.0
H6J3 C7K H7K1 150.9
C5J C7K H7K2 136.4
H7J1 C7K H7K2 88.4
H6J3 C7K H7K2 69.0
H7K1 C7K H7K2 109.5
C5J C7K H7K3 110.3
H7J1 C7K H7K3 104.2
H6J3 C7K H7K3 97.8
H7K1 C7K H7K3 109.5
H7K2 C7K H7K3 109.5
C5J C6K H6J1 96.8
C5J C6K H8J1 88.6
H6J1 C6K H8J1 144.1
C5J C6K H6K1 135.4
H6J1 C6K H6K1 87.4
H8J1 C6K H6K1 65.1
C5J C6K H6K2 112.6
H6J1 C6K H6K2 103.0
H8J1 C6K H6K2 107.5
H6K1 C6K H6K2 109.5
C5J C6K H6K3 69.3
H6J1 C6K H6K3 27.8
H8J1 C6K H6K3 142.0
H6K1 C6K H6K3 109.5
H6K2 C6K H6K3 109.5
C5J C8K H7J3 91.0
C5J C8K H8J2 98.1
H7J3 C8K H8J2 158.4
C5J C8K H8K1 71.5
H7J3 C8K H8K1 151.7
H8J2 C8K H8K1 26.8
C5J C8K H8K2 139.7
H7J3 C8K H8K2 69.6
H8J2 C8K H8K2 91.2
H8K1 C8K H8K2 109.5
C5J C8K H8K3 107.7
H7J3 C8K H8K3 96.8
H8J2 C8K H8K3 99.0
H8K1 C8K H8K3 109.5
H8K2 C8K H8K3 109.5
N2B C22B H22D 109.6
N2B C22B H22E 109.2
H22D C22B H22E 109.5
N2B C22B H22F 109.7
H22D C22B H22F 109.5
H22E C22B H22F 109.5

loop_
_geom_bond_atom_site_label_1
_geom_bond_atom_site_label_2
_geom_bond_distance
Y1 N12A 2.403(5)
Y1 N6A 2.406(5)
Y1 N4A 2.411(5)
Y1 N8A 2.414(5)
Y1 N10A 2.416(5)
Y1 N3A 2.536(5)
Y1 N5A 2.538(5)
Y1 C21A 2.790(6)
Y2 N6B 2.400(5)
Y2 N12B 2.406(5)
Y2 N10B 2.412(5)
Y2 N8B 2.414(5)
Y2 N4B 2.446(6)
Y2 N3B 2.505(6)
Y2 N5B 2.557(5)
Y2 C21B 2.689(9)
N2A C2A 1.333(8)
N2A C4A 1.393(8)
N2A C22A 1.453(8)
N3A C9A 1.360(7)
N3A C6A 1.412(8)
N4A C14A 1.376(8)
N4A C11A 1.394(7)
N5A C16A 1.351(8)
N5A C19A 1.391(8)
N6A C55A 1.373(8)
N6A C62A 1.376(8)
N7A C63A 1.311(9)
N7A C62A 1.325(9)
N8A C70A 1.359(8)
N8A C63A 1.373(9)
N9A C71A 1.323(10)
N9A C70A 1.343(10)
N10A C71A 1.365(8)
N10A C78A 1.375(9)
N11A C47A 1.316(9)
N11A C78A 1.319(9)
N12A C54A 1.356(8)
N12A C47A 1.384(8)
N13A C54A 1.323(8)
N13A C55A 1.342(8)
N2B C3B 1.333(10)
N2B C1B 1.377(10)
N2B C22B 1.518(19)
N3B C9B 1.381(10)
N3B C6B 1.384(9)
N4B C11B 1.384(9)
N4B C14B 1.395(8)
N5B C16B 1.353(9)
N5B C19B 1.381(10)
N6B C74B 1.372(9)
N6B C71B 1.384(8)
N7B C47B 1.327(9)
N7B C74B 1.333(8)
N8B C54B 1.373(8)
N8B C47B 1.375(8)
N9B C55B 1.328(8)
N9B C54B 1.346(9)
N10B C55B 1.364(7)
N10B C62B 1.375(8)
N11B C62B 1.324(7)
N11B C63B 1.335(8)
N12B C63B 1.363(8)
N12B C70B 1.372(7)
N13B C70B 1.315(8)
N13B C71B 1.326(8)
C1A C20A 1.397(9)
C1A C2A 1.401(9)
C1A C21A 1.430(8)
C2A H2A 0.9300
C4A C21A 1.375(8)
C4A C5A 1.448(8)
C5A C6A 1.369(9)
C5A C41A 1.465(9)
C6A C7A 1.449(9)
C7A C8A 1.315(10)
C7A H7A 0.9300
C8A C9A 1.471(9)
C8A H8A 0.9300
C9A C10A 1.402(9)
C10A C11A 1.385(9)
C10A C23A 1.513(6)
C11A C12A 1.454(9)
C12A C13A 1.317(9)
C12A H12A 0.9300
C13A C14A 1.448(9)
C13A H13A 0.9300
C14A C15A 1.405(8)
C15A C16A 1.420(9)
C15A C29A 1.490(9)
C16A C17A 1.459(8)
C17A C18A 1.324(10)
C17A H17A 0.9300
C18A C19A 1.439(9)
C18A H18A 0.9300
C19A C20A 1.402(9)
C20A C35A 1.504(8)
C21A H21A 0.9300
C22A H22A 0.9600
C22A H22B 0.9600
C22A H22C 0.9600
C23A C24A 1.3900
C23A C28A 1.3900
C24A C25A 1.3900
C24A H24A 0.9300
C25A C26A 1.3900
C25A H25A 0.9300
C26A C27A 1.3900
C26A C8C 1.552(8)
C27A C28A 1.3900
C27A H27A 0.9300
C28A H28A 0.9300
C29A C34A 1.396(9)
C29A C30A 1.398(9)
C30A C31A 1.385(10)
C30A H30A 0.9300
C31A C32A 1.375(11)
C31A H31A 0.9300
C32A C33A 1.401(11)
C32A C9G 1.520(11)
C33A C34A 1.372(11)
C33A H33A 0.9300
C34A H34A 0.9300
C35A C40A 1.379(9)
C35A C36A 1.398(9)
C36A C37A 1.382(9)
C36A H36A 0.9300
C37A C38A 1.371(10)
C37A H37A 0.9300
C38A C39A 1.416(9)
C38A C15C 1.540(9)
C39A C40A 1.383(8)
C39A H39A 0.9300
C40A H40A 0.9300
C41A C42A 1.388(9)
C41A C46A 1.391(9)
C42A C43A 1.382(10)
C42A H42A 0.9300
C43A C44A 1.422(11)
C43A H43A 0.9300
C44A C45A 1.388(11)
C44A C3C 1.547(12)
C45A C46A 1.383(10)
C45A H45A 0.9300
C46A H46A 0.9300
C47A C48A 1.456(10)
C48A C53A 1.383(10)
C48A C49A 1.406(9)
C49A C50A 1.347(13)
C49A H49A 0.9300
C50A C51A 1.346(14)
C50A H50A 0.9300
C51A C52A 1.406(11)
C51A H51A 0.9300
C52A C53A 1.373(10)
C52A H52A 0.9300
C53A C54A 1.486(9)
C55A C56A 1.452(9)
C56A C57A 1.367(10)
C56A C61A 1.395(10)
C57A C58A 1.356(12)
C57A H57A 0.9300
C58A C59A 1.416(15)
C58A H58A 0.9300
C59A C60A 1.383(14)
C59A H59A 0.9300
C60A C61A 1.419(9)
C60A H60A 0.9300
C61A C62A 1.450(10)
C63A C64A 1.461(9)
C64A C69A 1.390(12)
C64A C65A 1.400(11)
C65A C66A 1.380(14)
C65A H65A 0.9300
C66A C67A 1.323(16)
C66A H66A 0.9300
C67A C68A 1.411(15)
C67A H67A 0.9300
C68A C69A 1.383(11)
C68A H68A 0.9300
C69A C70A 1.447(10)
C71A C72A 1.460(10)
C72A C73A 1.378(11)
C72A C77A 1.395(13)
C73A C74A 1.401(15)
C73A H73A 0.9300
C74A C75A 1.328(17)
C74A H74A 0.9300
C75A C76A 1.382(15)
C75A H75A 0.9300
C76A C77A 1.384(12)
C76A H76A 0.9300
C77A C78A 1.454(10)
C1B C21B 1.351(11)
C1B C20B 1.430(9)
C3B C4B 1.385(11)
C3B H3B 0.9300
C4B C21B 1.368(9)
C4B C5B 1.420(10)
C5B C6B 1.392(11)
C5B C23B 1.487(10)
C6B C7B 1.415(12)
C7B C8B 1.336(14)
C7B H7B 0.9300
C8B C9B 1.426(10)
C8B H8B 0.9300
C9B C10B 1.403(11)
C10B C11B 1.404(9)
C10B C29B 1.506(8)
C11B C12B 1.435(10)
C12B C13B 1.346(9)
C12B H12B 0.9300
C13B C14B 1.448(10)
C13B H13B 0.9300
C14B C15B 1.399(9)
C15B C16B 1.404(10)
C15B C35B 1.511(8)
C16B C17B 1.432(10)
C17B C18B 1.334(11)
C17B H17B 0.9300
C18B C19B 1.432(9)
C18B H18B 0.9300
C19B C20B 1.396(10)
C20B C41B 1.507(10)
C21B H21B 0.9300
C23B C28B 1.370(11)
C23B C24B 1.422(12)
C24B C25B 1.423(13)
C24B H24B 0.9300
C25B C26B 1.385(14)
C25B H25B 0.9300
C26B C27B 1.326(14)
C26B C4J 1.532(12)
C27B C28B 1.343(12)
C27B H27B 0.9300
C28B H28B 0.9300
C29B C30B 1.3900
C29B C34B 1.3900
C30B C31B 1.3900
C30B H30B 0.9300
C31B C32B 1.3900
C31B H31B 0.9300
C32B C33B 1.3900
C32B C5J 1.573(9)
C33B C34B 1.3900
C33B H33B 0.9300
C34B H34B 0.9300
C35B C36B 1.368(10)
C35B C40B 1.377(11)
C36B C37B 1.410(9)
C36B H36B 0.9300
C37B C38B 1.399(11)
C37B H37B 0.9300
C38B C39B 1.398(11)
C38B C7D 1.528(9)
C39B C40B 1.371(10)
C39B H39B 0.9300
C40B H40B 0.9300
C41B C42B 1.385(12)
C41B C46B 1.386(11)
C42B C43B 1.386(11)
C42B H42B 0.9300
C43B C44B 1.375(11)
C43B H43B 0.9300
C44B C45B 1.398(13)
C44B C4D 1.536(11)
C45B C46B 1.372(12)
C45B H45B 0.9300
C46B H46B 0.9300
C47B C48B 1.463(8)
C48B C49B 1.375(10)
C48B C53B 1.376(10)
C49B C50B 1.411(10)
C49B H49B 0.9300
C50B C51B 1.368(12)
C50B H50B 0.9300
C51B C52B 1.380(11)
C51B H51B 0.9300
C52B C53B 1.402(9)
C52B H52B 0.9300
C53B C54B 1.464(9)
C55B C56B 1.438(9)
C56B C57B 1.400(9)
C56B C61B 1.407(9)
C57B C58B 1.386(12)
C57B H57B 0.9300
C58B C59B 1.394(12)
C58B H58B 0.9300
C59B C60B 1.390(10)
C59B H59B 0.9300
C60B C61B 1.361(10)
C60B H60B 0.9300
C61B C62B 1.460(8)
C63B C64B 1.443(8)
C64B C65B 1.387(9)
C64B C69B 1.397(9)
C65B C66B 1.367(10)
C65B H65B 0.9300
C66B C67B 1.402(12)
C66B H66B 0.9300
C67B C68B 1.390(11)
C67B H67B 0.9300
C68B C69B 1.389(9)
C68B H68B 0.9300
C69B C70B 1.459(9)
C71B C72B 1.443(9)
C72B C73B 1.396(10)
C72B C75B 1.401(10)
C73B C78B 1.387(12)
C73B C74B 1.454(10)
C75B C76B 1.352(13)
C75B H75B 0.9300
C76B C77B 1.391(16)
C76B H76B 0.9300
C77B C78B 1.372(15)
C77B H77B 0.9300
C78B H78B 0.9300
C1C C3C 1.527(16)
C1C H1C1 0.9601
C1C H1C2 0.9600
C1C H1C3 0.9600
C2C C3C 1.433(15)
C2C H2C1 0.9600
C2C H2C2 0.9600
C2C H2C3 0.9600
C3C C4C 1.512(18)
C4C H4C1 0.9600
C4C H4C2 0.9600
C4C H4C3 0.9599
C5C C8C 1.496(14)
C5C H5C1 0.9599
C5C H5C2 0.9600
C5C H5C3 0.9600
C6C C8C 1.539(15)
C6C H6C1 0.9600
C6C H6C2 0.9600
C6C H6C3 0.9600
C7C C8C 1.489(14)
C7C H7C1 0.9600
C7C H7C2 0.9600
C7C H7C3 0.9600
C9G C7H 1.509(8)
C9G C6G 1.522(9)
C9G C6H 1.530(9)
C9G C7G 1.533(10)
C9G C8G 1.534(10)
C9G C8H 1.538(9)
C13C C15C 1.535(11)
C13C H13C 0.9600
C13C H13D 0.9600
C13C H13E 0.9600
C14C C15C 1.551(10)
C14C H14A 0.9600
C14C H14B 0.9600
C14C H14C 0.9599
C15C C16C 1.523(11)
C16C H16A 0.9600
C16C H16B 0.9600
C16C H16C 0.9600
C1D C4D 1.540(13)
C1D H1D1 0.9600
C1D H1D2 0.9600
C1D H1D3 0.9600
C2D C4D 1.464(16)
C2D H2D1 0.9600
C2D H2D2 0.9600
C2D H2D3 0.9600
C3D C4D 1.551(13)
C3D H3D1 0.9600
C3D H3D2 0.9600
C3D H3D3 0.9600
C5D C7D 1.551(12)
C5D H5D1 0.9600
C5D H5D2 0.9600
C5D H5D3 0.9600
C6D C7D 1.539(14)
C6D H6D1 0.9600
C6D H6D2 0.9600
C6D H6D3 0.9600
C7D C8D 1.543(11)
C8D H8D1 0.9600
C8D H8D2 0.9600
C8D H8D3 0.9600
C5J C7J 1.517(9)
C5J C6K 1.525(10)
C5J C7K 1.528(10)
C5J C8K 1.528(10)
C5J C8J 1.532(8)
C5J C6J 1.545(8)
C3J C4J 1.509(13)
C3J H3J1 0.9600
C3J H3J2 0.9600
C3J H3J3 0.9600
C1J C4J 1.621(18)
C1J H1J1 0.9600
C1J H1J2 0.9600
C1J H1J3 0.9600
C2J C4J 1.422(18)
C2J H2J1 0.9600
C2J H2J2 0.9600
C2J H2J3 0.9600
C1S Cl1 1.733(10)
C1S Cl3 1.760(9)
C1S Cl2 1.764(10)
C1S H1S 0.9800
C2S Cl6 1.738(8)
C2S Cl5 1.747(9)
C2S Cl4 1.770(8)
C2S H2S 0.9800
C3S Cl7 1.732(9)
C3S Cl8 1.741(8)
C3S Cl9 1.741(8)
C3S H3S 0.9800
C4S Cl12 1.739(9)
C4S Cl10 1.753(8)
C4S Cl11 1.780(9)
C4S H4S 0.9800
Cl1A C5S 1.749(9)
Cl1A H6S 0.9096
Cl2A C5S 1.749(9)
Cl3A C5S 1.742(8)
C5S H5S 0.9800
Cl1B C6S 1.762(8)
Cl1B H5S 1.0846
Cl3B C6S 1.754(9)
Cl2B C6S 1.747(9)
C6S H6S 0.9800
Cl1C C8S 1.738(9)
Cl2C C8S 1.727(10)
Cl3C C8S 1.737(9)
C8S H8S 0.9800
C7G H7G1 0.9600
C7G H7G2 0.9600
C7G H7G3 0.9600
C7G H7H3 0.9371
C6G H6G1 0.9600
C6G H6G2 0.9600
C6G H6G3 0.9600
C6G H6H1 1.1407
C6G H6H2 1.1626
C8G H8G1 0.9600
C8G H8G2 0.9600
C8G H8G3 0.9600
C8G H8H2 1.2010
C7H H7G1 0.8513
C7H H7G3 1.2140
C7H H7H1 0.9600
C7H H7H2 0.9600
C7H H7H3 0.9600
C6H H6G2 0.3809
C6H H6H1 0.9600
C6H H6H2 0.9600
C6H H6H3 0.9600
C8H H8G3 0.6056
C8H H8H1 0.9600
C8H H8H2 0.9600
C8H H8H3 0.9600
C7J H7J1 0.9600
C7J H7J2 0.9600
C7J H7J3 0.9600
C7J H7K1 0.5864
C6J H6J1 0.9600
C6J H6J2 0.9600
C6J H6J3 0.9600
C6J H6K3 0.5804
C8J H8J1 0.9600
C8J H8J2 0.9600
C8J H8J3 0.9600
C8J H8K1 0.6720
C7K H7J1 1.2532
C7K H6J3 1.2997
C7K H7K1 0.9600
C7K H7K2 0.9600
C7K H7K3 0.9600
C6K H6K1 0.9600
C6K H6K2 0.9600
C6K H6K3 0.9600
C8K H7J3 1.2237
C8K H8J2 1.2940
C8K H8K1 0.9600
C8K H8K2 0.9600
C8K H8K3 0.9600
C22B H22D 0.9600
C22B H22E 0.9600
C22B H22F 0.9600
